data_1544761
loop_
_publ_author_name
'Prodius, D.'
'Smetana, V.'
'Steinberg, S.'
'Wilk-Kozubek, M.'
'Mudryk, Y.'
'Pecharsky, V. K.'
'Mudring, A.-V.'

_publ_section_title
;
 Breaking the paradigm: record quindecim charged magnetic ionic liquids
;
_journal_issue 2
_journal_name_full 'Mater. Horiz.'
_journal_page_first 217
_journal_paper_doi 10.1039/C6MH00468G
_journal_volume 4
_journal_year 2017
_chemical_formula_sum 'C142 H160 Er5 F90 N47 O100 S30'
_chemical_formula_weight 7633.26
_space_group_crystal_system orthorhombic
_space_group_IT_number 29
_space_group_name_Hall 'P 2c -2ac'
_space_group_name_H-M_alt 'P c a 21'
_symmetry_space_group_name_Hall 'P 2c -2ac'
_symmetry_space_group_name_H-M 'P c a 21'
_atom_sites_solution_hydrogens geom
_audit_creation_method SHELXL-97
_audit_update_record
;
2016-03-21 deposited with the CCDC.
2016-12-08 downloaded from the CCDC.
;
_cell_angle_alpha 90
_cell_angle_beta 90
_cell_angle_gamma 90
_cell_formula_units_Z 4
_cell_length_a 17.2096(2)
_cell_length_b 31.3584(4)
_cell_length_c 50.5444(6)
_cell_measurement_reflns_used 129635
_cell_measurement_temperature 173(2)
_cell_measurement_theta_max 28.12
_cell_measurement_theta_min 1.35
_cell_volume 27277.1(6)
_computing_structure_refinement SHELXL-97
_diffrn_ambient_temperature 173(2)
_diffrn_measured_fraction_theta_full 0.992
_diffrn_measured_fraction_theta_max 0.965
_diffrn_measurement_device_type 'CCD Bruker'
_diffrn_radiation_type MoK\a
_diffrn_radiation_wavelength 0.71073
_diffrn_reflns_av_R_equivalents 0.0599
_diffrn_reflns_av_unetI/netI 0.0800
_diffrn_reflns_Laue_measured_fraction_full 0.992
_diffrn_reflns_Laue_measured_fraction_max 0.965
_diffrn_reflns_limit_h_max 21
_diffrn_reflns_limit_h_min -22
_diffrn_reflns_limit_k_max 41
_diffrn_reflns_limit_k_min -39
_diffrn_reflns_limit_l_max 66
_diffrn_reflns_limit_l_min -66
_diffrn_reflns_number 129635
_diffrn_reflns_point_group_measured_fraction_full 0.993
_diffrn_reflns_point_group_measured_fraction_max 0.965
_diffrn_reflns_theta_full 25.250
_diffrn_reflns_theta_max 28.117
_diffrn_reflns_theta_min 1.350
_exptl_absorpt_coefficient_mu 1.906
_exptl_absorpt_correction_T_max 0.696
_exptl_absorpt_correction_T_min 0.671
_exptl_absorpt_correction_type empirical
_exptl_absorpt_process_details 'Blessing, 1995'
_exptl_crystal_colour pink
_exptl_crystal_density_diffrn 1.859
_exptl_crystal_description 'irregular fragment'
_exptl_crystal_F_000 15084
_exptl_crystal_size_max 0.2
_exptl_crystal_size_mid 0.2
_exptl_crystal_size_min 0.2
_refine_diff_density_max 2.084
_refine_diff_density_min -1.303
_refine_diff_density_rms 0.148
_refine_ls_abs_structure_details
;
 Refined as an inversion twin.
;
_refine_ls_abs_structure_Flack 0.286(8)
_refine_ls_extinction_method none
_refine_ls_goodness_of_fit_ref 1.016
_refine_ls_hydrogen_treatment constr
_refine_ls_matrix_type full
_refine_ls_number_parameters 3347
_refine_ls_number_reflns 56928
_refine_ls_number_restraints 44
_refine_ls_restrained_S_all 1.018
_refine_ls_R_factor_all 0.0783
_refine_ls_R_factor_gt 0.0613
_refine_ls_shift/su_max 0.025
_refine_ls_shift/su_mean 0.001
_refine_ls_structure_factor_coef Fsqd
_refine_ls_weighting_details 'w=1/[\s^2^(Fo^2^)+(0.1000P)^2^] where P=(Fo^2^+2Fc^2^)/3'
_refine_ls_weighting_scheme calc
_refine_ls_wR_factor_gt 0.1536
_refine_ls_wR_factor_ref 0.1640
_reflns_Friedel_coverage 0.978
_reflns_Friedel_fraction_full 0.993
_reflns_Friedel_fraction_max 0.965
_reflns_number_gt 46299
_reflns_number_total 56928
_reflns_threshold_expression 'I > 2\s(I)'
_cod_data_source_file c6mh00468g2.cif
_cod_data_source_block shelx
_cod_depositor_comments 'Adding full bibliography for 1544761.cif.'
_cod_database_code 1544761
_shelx_shelxl_version_number 2008
_shelx_space_group_comment
;
The symmetry employed for this shelxl refinement is uniquely defined
by the following loop, which should always be used as a source of
symmetry information in preference to the above space-group names.
They are only intended as comments.
;

loop_
_space_group_symop_operation_xyz
'x, y, z'
'-x, -y, z+1/2'
'x+1/2, -y, z'
'-x+1/2, y, z+1/2'

loop_
_atom_site_label
_atom_site_type_symbol
_atom_site_fract_x
_atom_site_fract_y
_atom_site_fract_z
_atom_site_U_iso_or_equiv
_atom_site_adp_type
_atom_site_occupancy
_atom_site_site_symmetry_order
_atom_site_calc_flag
_atom_site_refinement_flags_posn
_atom_site_refinement_flags_adp
C1 C 0.5447(6) 0.2102(4) 0.5811(2) 0.029(2) Uani 1 1 d . .
C2 C 0.2046(15) 0.5112(7) 0.7345(5) 0.093(8) Uani 1 1 d . .
H2A H 0.2187 0.5263 0.7511 0.140 Uiso 1 1 calc R U
H2B H 0.1480 0.5055 0.7349 0.140 Uiso 1 1 calc R U
C3 C 0.6720(15) 0.3699(7) 0.5153(7) 0.113(11) Uani 1 1 d . .
H3A H 0.6342 0.3842 0.5257 0.169 Uiso 1 1 calc R U
C4 C 0.1162(12) 0.3287(8) 0.5390(5) 0.087(2) Uani 1 1 d . .
H4A H 0.1010 0.3352 0.5214 0.130 Uiso 1 1 calc R U
C5 C 0.3891(15) 0.1461(10) 0.3622(3) 0.095(10) Uani 1 1 d . .
C6 C 0.0664(13) 0.3947(8) 0.5612(5) 0.087(2) Uani 1 1 d . .
H6A H 0.0946 0.4148 0.5728 0.130 Uiso 1 1 calc R U
H6B H 0.0687 0.4065 0.5430 0.130 Uiso 1 1 calc R U
C7 C 0.559(2) 0.0195(7) 0.7335(7) 0.129(12) Uani 1 1 d . .
H7A H 0.5759 -0.0103 0.7327 0.194 Uiso 1 1 calc R U
H7B H 0.5093 0.0215 0.7426 0.194 Uiso 1 1 calc R U
H7C H 0.5539 0.0307 0.7154 0.194 Uiso 1 1 calc R U
C8 C 0.150(2) 0.4166(9) 0.3473(8) 0.169(14) Uani 1 1 d . .
H8A H 0.1784 0.4220 0.3638 0.254 Uiso 1 1 calc R U
H8B H 0.0943 0.4150 0.3510 0.254 Uiso 1 1 calc R U
H8C H 0.1601 0.4399 0.3348 0.254 Uiso 1 1 calc R U
C9 C 0.5770(8) 0.3843(4) 0.3350(3) 0.043(3) Uani 1 1 d . .
H9A H 0.5325 0.3964 0.3432 0.065 Uiso 1 1 calc R U
C10 C 0.331(2) 0.4519(9) 0.4508(6) 0.142(14) Uani 1 1 d . .
H10A H 0.3429 0.4808 0.4470 0.213 Uiso 1 1 calc R U
C11 C 0.2676(9) 0.3578(5) 0.7294(3) 0.051(4) Uani 1 1 d . .
H11A H 0.2154 0.3515 0.7222 0.077 Uiso 1 1 calc R U
H11B H 0.2698 0.3460 0.7475 0.077 Uiso 1 1 calc R U
C12 C 0.7970(11) 0.3190(7) 0.3692(5) 0.077(6) Uani 1 1 d . .
H12A H 0.8088 0.3359 0.3541 0.115 Uiso 1 1 calc R U
C13 C 0.769(2) 0.0722(8) 0.5696(9) 0.203(19) Uani 1 1 d D .
H13A H 0.7493 0.0529 0.5835 0.305 Uiso 1 1 calc R U
H13B H 0.7444 0.0634 0.5527 0.305 Uiso 1 1 calc R U
C14 C 0.4385(14) 0.5084(7) 0.6832(5) 0.095(8) Uani 1 1 d . .
H14A H 0.4346 0.5239 0.7000 0.143 Uiso 1 1 calc R U
H14B H 0.3866 0.4993 0.6776 0.143 Uiso 1 1 calc R U
H14C H 0.4611 0.5270 0.6697 0.143 Uiso 1 1 calc R U
C15 C 0.3838(19) 0.4053(11) 0.3922(5) 0.138(9) Uani 1 1 d D .
H15A H 0.3783 0.4113 0.3733 0.207 Uiso 1 1 calc R U
H15B H 0.3854 0.3744 0.3951 0.207 Uiso 1 1 calc R U
H15C H 0.4321 0.4181 0.3988 0.207 Uiso 1 1 calc R U
C16 C 0.9476(13) 0.2170(11) 0.7047(7) 0.124(13) Uani 1 1 d . .
H16A H 0.9963 0.2321 0.7083 0.187 Uiso 1 1 calc R U
H16B H 0.9455 0.2089 0.6860 0.187 Uiso 1 1 calc R U
H16C H 0.9449 0.1913 0.7157 0.187 Uiso 1 1 calc R U
C17 C 0.9747(16) 0.2942(12) 0.3701(10) 0.165(14) Uani 1 1 d D .
H17A H 1.0183 0.2799 0.3614 0.248 Uiso 1 1 calc R U
H17B H 0.9875 0.2988 0.3888 0.248 Uiso 1 1 calc R U
H17C H 0.9650 0.3217 0.3616 0.248 Uiso 1 1 calc R U
C18 C 0.7044(8) 0.1856(5) 0.7016(3) 0.045(3) Uani 1 1 d . .
H18A H 0.6660 0.1651 0.7061 0.068 Uiso 1 1 calc R U
C19 C 0.321(2) 0.4224(11) 0.4057(5) 0.138(9) Uani 1 1 d D .
H19A H 0.2734 0.4090 0.3989 0.207 Uiso 1 1 calc R U
H19B H 0.3185 0.4532 0.4015 0.207 Uiso 1 1 calc R U
C20 C 0.6868(18) 0.4683(7) 0.3047(7) 0.125(8) Uani 1 1 d . .
H20A H 0.6506 0.4766 0.2906 0.187 Uiso 1 1 calc R U
H20B H 0.7216 0.4460 0.2981 0.187 Uiso 1 1 calc R U
H20C H 0.7174 0.4932 0.3101 0.187 Uiso 1 1 calc R U
C21 C 0.0999(15) 0.1974(10) 0.4871(5) 0.100(8) Uani 1 1 d . .
H21A H 0.0778 0.2237 0.4816 0.150 Uiso 1 1 calc R U
C22 C 0.2564(16) -0.0416(7) 0.3723(6) 0.106(9) Uani 1 1 d . .
H22A H 0.2140 -0.0610 0.3771 0.159 Uiso 1 1 calc R U
H22B H 0.2623 -0.0199 0.3861 0.159 Uiso 1 1 calc R U
H22C H 0.3049 -0.0578 0.3707 0.159 Uiso 1 1 calc R U
C23 C -0.0079(12) 0.3943(8) 0.5687(4) 0.087(2) Uani 1 1 d . .
H23A H -0.0262 0.4237 0.5710 0.130 Uiso 1 1 calc R U
H23B H -0.0128 0.3789 0.5855 0.130 Uiso 1 1 calc R U
H23C H -0.0394 0.3801 0.5552 0.130 Uiso 1 1 calc R U
C24 C 0.5737(6) 0.2392(4) 0.6712(2) 0.031(2) Uani 1 1 d . .
C25 C 0.8052(16) 0.4499(9) 0.5138(8) 0.138(6) Uani 1 1 d D .
H25A H 0.8329 0.4545 0.4971 0.207 Uiso 1 1 calc R U
H25B H 0.8331 0.4287 0.5245 0.207 Uiso 1 1 calc R U
H25C H 0.8022 0.4768 0.5236 0.207 Uiso 1 1 calc R U
C26 C 0.7351(17) 0.4361(9) 0.5089(8) 0.138(6) Uani 1 1 d D .
H26A H 0.7157 0.4504 0.4927 0.207 Uiso 1 1 calc R U
H26B H 0.7007 0.4445 0.5237 0.207 Uiso 1 1 calc R U
C27 C 0.1536(10) 0.3411(6) 0.3840(5) 0.068(5) Uani 1 1 d . .
H27A H 0.1098 0.3572 0.3897 0.101 Uiso 1 1 calc R U
C28 C 0.2942(15) 0.0421(5) 0.6252(5) 0.086(7) Uani 1 1 d . .
H28 H 0.2929 0.0133 0.6309 0.129 Uiso 1 1 calc R U
C29 C 0.3884(10) 0.0574(6) 0.3339(4) 0.064(5) Uani 1 1 d . .
H29A H 0.4386 0.0673 0.3290 0.096 Uiso 1 1 calc R U
C30 C 0.0973(12) 0.0935(8) 0.5189(5) 0.090(7) Uani 1 1 d . .
H30A H 0.1461 0.0774 0.5218 0.135 Uiso 1 1 calc R U
H30B H 0.0755 0.1002 0.5365 0.135 Uiso 1 1 calc R U
C31 C 0.1344(13) 0.3367(8) 0.5813(5) 0.087(2) Uani 1 1 d . .
H31A H 0.1333 0.3480 0.5987 0.130 Uiso 1 1 calc R U
C32 C 0.7994(11) 0.2703(6) 0.3991(5) 0.080(7) Uani 1 1 d . .
H32A H 0.8147 0.2457 0.4087 0.119 Uiso 1 1 calc R U
C33 C 0.725(2) 0.3246(10) 0.4906(8) 0.138(6) Uani 1 1 d . .
H33A H 0.7348 0.2983 0.4818 0.207 Uiso 1 1 calc R U
C34 C 0.1509(13) 0.2914(8) 0.5475(5) 0.087(2) Uani 1 1 d . .
H34A H 0.1631 0.2665 0.5376 0.130 Uiso 1 1 calc R U
C35 C 0.6415(8) 0.2134(5) 0.6609(3) 0.041(3) Uani 1 1 d . .
H35A H 0.6236 0.1843 0.6566 0.062 Uiso 1 1 calc R U
H35B H 0.6612 0.2266 0.6445 0.062 Uiso 1 1 calc R U
C36 C 0.077(2) 0.0954(10) 0.7114(6) 0.135(7) Uani 1 1 d D .
H36A H 0.1230 0.0883 0.7009 0.202 Uiso 1 1 calc R U
H36B H 0.0326 0.1000 0.6995 0.202 Uiso 1 1 calc R U
H36C H 0.0650 0.0718 0.7234 0.202 Uiso 1 1 calc R U
C37 C 0.090(2) 0.1302(10) 0.7251(6) 0.135(7) Uani 1 1 d D .
H37A H 0.1042 0.1225 0.7435 0.202 Uiso 1 1 calc R U
H37B H 0.0422 0.1478 0.7258 0.202 Uiso 1 1 calc R U
C38 C 0.2205(9) 0.4306(5) 0.7275(3) 0.047(3) Uani 1 1 d . .
H38A H 0.1693 0.4236 0.7221 0.071 Uiso 1 1 calc R U
C39 C 0.2889(15) 0.0800(9) 0.6716(5) 0.100(8) Uani 1 1 d . .
H39A H 0.2676 0.1082 0.6764 0.150 Uiso 1 1 calc R U
H39B H 0.2521 0.0580 0.6780 0.150 Uiso 1 1 calc R U
C40 C 0.3575(18) 0.0746(15) 0.6839(6) 0.19(2) Uani 1 1 d . .
H40A H 0.3488 0.0717 0.7029 0.286 Uiso 1 1 calc R U
H40B H 0.3907 0.0994 0.6805 0.286 Uiso 1 1 calc R U
H40C H 0.3829 0.0488 0.6771 0.286 Uiso 1 1 calc R U
C41 C 0.763(2) 0.3591(9) 0.4858(9) 0.138(6) Uani 1 1 d . .
H41A H 0.8025 0.3643 0.4730 0.207 Uiso 1 1 calc R U
C42 C 0.4694(7) 0.3248(4) 0.6280(2) 0.033(2) Uani 1 1 d . .
C43 C 0.4871(11) 0.4716(5) 0.6867(3) 0.057(4) Uani 1 1 d . .
H43A H 0.4614 0.4513 0.6989 0.086 Uiso 1 1 calc R U
H43B H 0.5369 0.4804 0.6948 0.086 Uiso 1 1 calc R U
C44 C 0.0674(14) 0.1630(11) 0.5000(6) 0.110(10) Uani 1 1 d . .
H44A H 0.0135 0.1610 0.5040 0.165 Uiso 1 1 calc R U
C45 C 0.1861(9) 0.3086(6) 0.3969(4) 0.063(5) Uani 1 1 d . .
H45A H 0.1711 0.2974 0.4136 0.094 Uiso 1 1 calc R U
C46 C 0.6453(19) 0.4530(7) 0.3262(7) 0.125(8) Uani 1 1 d . .
H46A H 0.5928 0.4659 0.3262 0.187 Uiso 1 1 calc R U
H46B H 0.6717 0.4619 0.3427 0.187 Uiso 1 1 calc R U
C47 C 0.3277(7) 0.3352(4) 0.7126(2) 0.035(3) Uani 1 1 d . .
C48 C 0.6174(12) 0.2974(6) 0.5190(4) 0.069(5) Uani 1 1 d . .
H48A H 0.5902 0.3084 0.5348 0.104 Uiso 1 1 calc R U
H48B H 0.6483 0.2723 0.5246 0.104 Uiso 1 1 calc R U
C49 C 0.2370(10) 0.2050(6) 0.4702(3) 0.062(5) Uani 1 1 d . .
H49A H 0.2114 0.2283 0.4602 0.093 Uiso 1 1 calc R U
H49B H 0.2618 0.1858 0.4571 0.093 Uiso 1 1 calc R U
C50 C 0.6777(9) 0.2818(6) 0.4226(3) 0.053(4) Uani 1 1 d . .
H50A H 0.6552 0.3087 0.4293 0.080 Uiso 1 1 calc R U
H50B H 0.7006 0.2663 0.4378 0.080 Uiso 1 1 calc R U
C51 C 0.319(2) 0.4325(8) 0.4754(4) 0.109(10) Uani 1 1 d . .
H51A H 0.3215 0.4470 0.4919 0.164 Uiso 1 1 calc R U
C52 C 0.3423(11) 0.4252(6) 0.7390(4) 0.060(4) Uani 1 1 d . .
H52A H 0.3909 0.4123 0.7430 0.091 Uiso 1 1 calc R U
C53 C 0.843(2) 0.0662(10) 0.5674(9) 0.203(19) Uani 1 1 d D .
H53A H 0.8554 0.0360 0.5702 0.305 Uiso 1 1 calc R U
H53B H 0.8707 0.0835 0.5807 0.305 Uiso 1 1 calc R U
H53C H 0.8605 0.0747 0.5497 0.305 Uiso 1 1 calc R U
C54 C 0.3119(6) 0.2310(4) 0.6615(2) 0.026(2) Uani 1 1 d . .
C55 C 0.6799(9) 0.1311(5) 0.5637(3) 0.050(3) Uani 1 1 d . .
H55A H 0.6494 0.1157 0.5513 0.074 Uiso 1 1 calc R U
C56 C 0.176(2) 0.3771(9) 0.3360(8) 0.169(14) Uani 1 1 d . .
H56A H 0.2229 0.3814 0.3251 0.254 Uiso 1 1 calc R U
H56B H 0.1346 0.3644 0.3248 0.254 Uiso 1 1 calc R U
C57 C 0.5500(9) 0.4632(5) 0.6408(4) 0.054(4) Uani 1 1 d . .
H57A H 0.5812 0.4882 0.6408 0.080 Uiso 1 1 calc R U
C58 C 0.2344(7) 0.2389(4) 0.6748(3) 0.036(3) Uani 1 1 d . .
H58A H 0.2366 0.2667 0.6841 0.053 Uiso 1 1 calc R U
H58B H 0.1936 0.2410 0.6610 0.053 Uiso 1 1 calc R U
C59 C 0.5324(8) 0.3098(4) 0.3368(3) 0.038(3) Uani 1 1 d . .
H59A H 0.5525 0.2824 0.3299 0.057 Uiso 1 1 calc R U
H59B H 0.4826 0.3159 0.3277 0.057 Uiso 1 1 calc R U
C60 C 0.2894(9) 0.1113(5) 0.6264(3) 0.052(4) Uani 1 1 d . .
H60A H 0.2866 0.1399 0.6324 0.078 Uiso 1 1 calc R U
C61 C 0.2817(7) 0.2602(5) 0.5870(2) 0.036(3) Uani 1 1 d . .
C62 C 0.3480(6) 0.1620(3) 0.5776(2) 0.026(2) Uani 1 1 d . .
C63 C 0.5880(8) 0.0572(4) 0.4584(3) 0.045(3) Uani 1 1 d . .
H63A H 0.6124 0.0570 0.4753 0.068 Uiso 1 1 calc R U
C64 C 0.5312(8) 0.1090(4) 0.7420(3) 0.041(3) Uani 1 1 d . .
H64A H 0.4885 0.0950 0.7339 0.061 Uiso 1 1 calc R U
C65 C 0.2488(9) 0.2002(6) 0.7179(3) 0.055(4) Uani 1 1 d . .
H65A H 0.2919 0.2158 0.7246 0.082 Uiso 1 1 calc R U
C66 C 0.5019(7) 0.1658(3) 0.4488(2) 0.031(2) Uani 1 1 d . .
C67 C 0.2993(8) 0.2574(4) 0.3855(3) 0.041(3) Uani 1 1 d . .
H67A H 0.3342 0.2536 0.3702 0.061 Uiso 1 1 calc R U
H67B H 0.2671 0.2313 0.3871 0.061 Uiso 1 1 calc R U
C68 C 0.9093(16) 0.2691(12) 0.3683(10) 0.165(14) Uani 1 1 d D .
H68A H 0.9198 0.2417 0.3775 0.248 Uiso 1 1 calc R U
H68B H 0.9001 0.2625 0.3494 0.248 Uiso 1 1 calc R U
C69 C 0.3646(11) 0.0156(5) 0.3335(4) 0.065(5) Uani 1 1 d . .
H69A H 0.3928 -0.0086 0.3275 0.098 Uiso 1 1 calc R U
C70 C 0.3000(7) 0.2241(4) 0.4877(3) 0.038(3) Uani 1 1 d . .
C72 C 0.5447(8) 0.4344(4) 0.6211(3) 0.050(4) Uani 1 1 d . .
H72A H 0.5700 0.4356 0.6044 0.075 Uiso 1 1 calc R U
C73 C 0.4716(8) 0.4135(4) 0.6538(3) 0.043(3) Uani 1 1 d . .
H73A H 0.4371 0.3969 0.6642 0.064 Uiso 1 1 calc R U
C74 C 0.7244(9) 0.1825(6) 0.5893(3) 0.053(4) Uani 1 1 d . .
H74A H 0.7305 0.2093 0.5978 0.079 Uiso 1 1 calc R U
C75 C 0.7672(8) 0.2361(5) 0.6813(3) 0.049(3) Uani 1 1 d . .
H75A H 0.7810 0.2571 0.6686 0.074 Uiso 1 1 calc R U
C76 C 0.4734(10) 0.3661(5) 0.6128(3) 0.049(3) Uani 1 1 d . .
H76A H 0.4219 0.3719 0.6049 0.073 Uiso 1 1 calc R U
H76B H 0.5113 0.3629 0.5983 0.073 Uiso 1 1 calc R U
C77 C 0.2968(13) 0.0546(5) 0.6002(4) 0.068(5) Uani 1 1 d . .
H77A H 0.3023 0.0373 0.5850 0.102 Uiso 1 1 calc R U
C78 C 0.4749(11) -0.0155(6) 0.3967(5) 0.080(6) Uani 1 1 d . .
H78A H 0.4839 -0.0393 0.3845 0.120 Uiso 1 1 calc R U
H78B H 0.4253 -0.0018 0.3925 0.120 Uiso 1 1 calc R U
H78C H 0.4734 -0.0263 0.4149 0.120 Uiso 1 1 calc R U
C79 C 0.2864(7) 0.1276(4) 0.5780(2) 0.034(3) Uani 1 1 d . .
H79A H 0.2347 0.1414 0.5775 0.051 Uiso 1 1 calc R U
H79B H 0.2916 0.1103 0.5617 0.051 Uiso 1 1 calc R U
C80 C 0.7689(9) 0.1949(6) 0.7155(3) 0.054(4) Uani 1 1 d . .
H80A H 0.7852 0.1813 0.7313 0.081 Uiso 1 1 calc R U
C81 C 0.3271(12) 0.4666(6) 0.7405(4) 0.068(5) Uani 1 1 d . .
H81A H 0.3617 0.4888 0.7454 0.102 Uiso 1 1 calc R U
C82 C 0.5177(8) 0.3058(4) 0.3668(3) 0.038(3) Uani 1 1 d . .
C83 C 0.5150(8) 0.0782(4) 0.4246(2) 0.035(3) Uani 1 1 d . .
H83A H 0.4808 0.0943 0.4138 0.053 Uiso 1 1 calc R U
C84 C 0.6069(10) 0.1981(7) 0.5617(3) 0.066(5) Uani 1 1 d . .
H84A H 0.5819 0.1839 0.5465 0.099 Uiso 1 1 calc R U
H84B H 0.6312 0.2247 0.5550 0.099 Uiso 1 1 calc R U
C85 C 0.3564(8) 0.3277(4) 0.4961(2) 0.034(3) Uani 1 1 d . .
C86 C 0.2386(13) -0.0209(6) 0.3471(4) 0.071(5) Uani 1 1 d . .
H86A H 0.1836 -0.0117 0.3469 0.107 Uiso 1 1 calc R U
H86B H 0.2466 -0.0413 0.3324 0.107 Uiso 1 1 calc R U
C87 C 0.5388(9) 0.0159(4) 0.3941(3) 0.048(3) Uani 1 1 d . .
H87A H 0.5876 0.0007 0.3899 0.073 Uiso 1 1 calc R U
H87B H 0.5271 0.0354 0.3792 0.073 Uiso 1 1 calc R U
C88 C 0.044(3) 0.0659(12) 0.5059(7) 0.19(2) Uani 1 1 d . .
H88A H 0.0534 0.0365 0.5117 0.282 Uiso 1 1 calc R U
H88B H 0.0521 0.0677 0.4867 0.282 Uiso 1 1 calc R U
H88C H -0.0089 0.0743 0.5103 0.282 Uiso 1 1 calc R U
C89 C 0.2712(7) 0.0559(4) 0.3488(3) 0.036(3) Uani 1 1 d . .
H89A H 0.2230 0.0648 0.3561 0.054 Uiso 1 1 calc R U
C90 C 0.6595(7) 0.3393(5) 0.3194(3) 0.045(3) Uani 1 1 d . .
H90A H 0.6832 0.3133 0.3143 0.067 Uiso 1 1 calc R U
C91 C 0.2933(11) 0.3608(6) 0.4937(4) 0.070(6) Uani 1 1 d . .
H91A H 0.2432 0.3460 0.4906 0.105 Uiso 1 1 calc R U
H91B H 0.2891 0.3762 0.5107 0.105 Uiso 1 1 calc R U
C92 C 0.6168(11) 0.0443(6) 0.7476(5) 0.075(6) Uani 1 1 d . .
H92A H 0.6674 0.0416 0.7384 0.113 Uiso 1 1 calc R U
H92B H 0.6229 0.0324 0.7656 0.113 Uiso 1 1 calc R U
C93 C 0.7713(10) 0.1465(9) 0.5921(4) 0.084(7) Uani 1 1 d . .
H93A H 0.8155 0.1436 0.6033 0.126 Uiso 1 1 calc R U
C94 C 0.6145(8) 0.2551(4) 0.4105(3) 0.039(3) Uani 1 1 d . .
C95 C 0.3315(12) 0.1275(5) 0.3438(3) 0.061(4) Uani 1 1 d . .
H95A H 0.2792 0.1371 0.3493 0.091 Uiso 1 1 calc R U
H95B H 0.3414 0.1390 0.3259 0.091 Uiso 1 1 calc R U
C97 C 0.6055(8) 0.1589(5) 0.7592(3) 0.049(3) Uani 1 1 d . .
H97A H 0.6248 0.1858 0.7648 0.073 Uiso 1 1 calc R U
C98 C 0.2118(10) 0.1682(7) 0.7302(5) 0.075(6) Uani 1 1 d . .
H98A H 0.2235 0.1570 0.7472 0.112 Uiso 1 1 calc R U
C99 C 0.1959(9) 0.2654(5) 0.5922(3) 0.052(4) Uani 1 1 d . .
H99A H 0.1688 0.2381 0.5885 0.078 Uiso 1 1 calc R U
H99B H 0.1874 0.2727 0.6110 0.078 Uiso 1 1 calc R U
C100 C 0.5101(8) 0.1240(4) 0.4642(3) 0.036(3) Uani 1 1 d . .
H10B H 0.5470 0.1286 0.4790 0.054 Uiso 1 1 calc R U
H10C H 0.4591 0.1168 0.4720 0.054 Uiso 1 1 calc R U
C101 C 0.6897(9) 0.3774(5) 0.3170(3) 0.048(3) Uani 1 1 d . .
H10D H 0.7396 0.3838 0.3099 0.072 Uiso 1 1 calc R U
C102 C 0.4661(6) 0.1886(3) 0.7119(2) 0.026(2) Uani 1 1 d . .
C103 C 0.6425(9) 0.1206(5) 0.7608(3) 0.053(4) Uani 1 1 d . .
H10E H 0.6922 0.1158 0.7684 0.079 Uiso 1 1 calc R U
C104 C 0.5953(10) 0.0281(4) 0.4391(3) 0.054(4) Uani 1 1 d . .
H10F H 0.6263 0.0031 0.4399 0.082 Uiso 1 1 calc R U
C105 C 0.7381(10) 0.3218(7) 0.3840(5) 0.078(7) Uani 1 1 d . .
H10G H 0.6983 0.3426 0.3819 0.118 Uiso 1 1 calc R U
C106 C 0.1842(10) 0.1444(6) 0.4944(4) 0.060(4) Uani 1 1 d . .
H10H H 0.2295 0.1272 0.4936 0.091 Uiso 1 1 calc R U
C107 C 0.2229(18) 0.5388(8) 0.7115(6) 0.106(9) Uani 1 1 d . .
H10I H 0.1955 0.5660 0.7132 0.159 Uiso 1 1 calc R U
H10J H 0.2064 0.5245 0.6952 0.159 Uiso 1 1 calc R U
H10K H 0.2790 0.5440 0.7108 0.159 Uiso 1 1 calc R U
C108 C 0.8823(13) 0.2447(14) 0.7109(7) 0.17(2) Uani 1 1 d . .
H10L H 0.8896 0.2723 0.7017 0.253 Uiso 1 1 calc R U
H10M H 0.8819 0.2503 0.7302 0.253 Uiso 1 1 calc R U
C109 C 0.3093(12) 0.3831(5) 0.4467(4) 0.067(5) Uani 1 1 d . .
H10T H 0.3041 0.3554 0.4393 0.101 Uiso 1 1 calc R U
C110 C 0.1517(12) 0.1806(7) 0.6908(4) 0.078(6) Uani 1 1 d . .
H11C H 0.1155 0.1798 0.6766 0.117 Uiso 1 1 calc R U
C111 C 0.3473(8) 0.2620(4) 0.4099(2) 0.034(3) Uani 1 1 d . .
C112 C 0.5589(7) 0.2828(4) 0.5001(3) 0.037(3) Uani 1 1 d . .
C113 C 0.2502(12) 0.3194(5) 0.3592(4) 0.062(4) Uani 1 1 d . .
H11D H 0.2865 0.3175 0.3451 0.094 Uiso 1 1 calc R U
N1 N 0.5352(6) 0.1510(4) 0.7478(2) 0.035(2) Uani 1 1 d . .
N2 N 0.1939(11) 0.3473(5) 0.3612(4) 0.076(5) Uani 1 1 d . .
N3 N 0.1076(11) 0.3554(7) 0.5612(4) 0.087(2) Uani 1 1 d . .
N4 N 0.1639(11) 0.2996(7) 0.5749(4) 0.087(2) Uani 1 1 d . .
N5 N 0.2472(9) 0.4704(5) 0.7331(3) 0.060(3) Uani 1 1 d . .
N6 N 0.8389(9) 0.2871(5) 0.3792(4) 0.071(5) Uani 1 1 d . .
N7 N 0.5876(6) 0.3435(3) 0.3308(2) 0.034(2) Uani 1 1 d . .
N8 N 0.2769(7) 0.4038(4) 0.7309(2) 0.044(3) Uani 1 1 d . .
N11 N 0.7410(9) 0.1165(5) 0.5759(4) 0.069(4) Uani 1 1 d D .
N9 N 0.7297(17) 0.3880(7) 0.5051(7) 0.138(6) Uani 1 1 d D .
N10 N 0.5372(6) 0.0877(3) 0.4485(2) 0.035(2) Uani 1 1 d . .
N25 N 0.7051(6) 0.2109(3) 0.6804(2) 0.036(2) Uani 1 1 d . .
N12 N 0.2936(8) 0.0770(4) 0.6413(3) 0.055(3) Uani 1 1 d . .
N13 N 0.2480(7) 0.2940(4) 0.3805(2) 0.042(3) Uani 1 1 d . .
N14 N 0.6375(7) 0.4062(4) 0.3262(3) 0.045(3) Uani 1 1 d . .
N15 N 0.3308(6) 0.0818(4) 0.3422(2) 0.039(2) Uani 1 1 d . .
N16 N 0.5965(8) 0.0905(4) 0.7497(3) 0.052(3) Uani 1 1 d . .
N17 N 0.8065(7) 0.2266(5) 0.7031(3) 0.055(3) Uani 1 1 d . .
N20 N 0.5498(7) 0.0409(4) 0.4181(2) 0.043(3) Uani 1 1 d . .
N21 N 0.2905(7) 0.0168(4) 0.3436(3) 0.051(3) Uani 1 1 d . .
N22 N 0.4967(7) 0.4037(3) 0.6297(2) 0.044(3) Uani 1 1 d . .
N23 N 0.5027(7) 0.4499(4) 0.6606(2) 0.040(2) Uani 1 1 d . .
N24 N 0.2897(6) 0.0985(3) 0.6013(2) 0.034(2) Uani 1 1 d . .
N26 N 0.6672(6) 0.1709(4) 0.5713(2) 0.038(2) Uani 1 1 d . .
N27 N 0.1777(8) 0.1810(5) 0.4844(3) 0.057(3) Uani 1 1 d . .
N28 N 0.2127(6) 0.2067(3) 0.6933(2) 0.039(2) Uani 1 1 d . .
N18 N 0.7384(7) 0.2916(4) 0.4036(3) 0.046(3) Uani 1 1 d . .
N19 N 0.1177(9) 0.1333(5) 0.5064(3) 0.067(4) Uani 1 1 d . .
N29 N 0.3215(12) 0.4181(5) 0.4332(3) 0.081(5) Uani 1 1 d . .
N30 N 0.1524(17) 0.1546(9) 0.7132(6) 0.135(7) Uani 1 1 d . .
N31 N 0.3052(9) 0.3920(4) 0.4725(3) 0.058(4) Uani 1 1 d . .
N32 N 0.6700(8) 0.3295(5) 0.5099(3) 0.059(3) Uani 1 1 d . .
O1 O 0.4270(5) 0.2210(3) 0.70536(18) 0.0324(18) Uani 1 1 d . .
O2 O 0.4725(5) 0.1561(3) 0.64492(17) 0.0347(18) Uani 1 1 d . .
O3 O 0.3989(5) 0.2336(3) 0.41457(17) 0.0326(18) Uani 1 1 d . .
O4 O 0.3541(6) 0.2394(3) 0.4748(3) 0.060(3) Uani 1 1 d . .
O5 O 0.5527(5) 0.2497(3) 0.42329(18) 0.038(2) Uani 1 1 d . .
O6 O 0.5537(5) 0.2023(3) 0.60496(17) 0.0317(17) Uani 1 1 d . .
O7 O 0.4850(5) 0.2291(3) 0.57196(17) 0.0324(18) Uani 1 1 d . .
O8 O 0.5785(5) 0.2581(3) 0.69304(18) 0.038(2) Uani 1 1 d . .
O9 O 0.5419(5) 0.3453(3) 0.70047(19) 0.040(2) Uani 1 1 d . .
O10 O 0.3232(5) 0.2951(3) 0.71265(18) 0.0371(19) Uani 1 1 d . .
O11 O 0.4648(5) 0.2943(3) 0.73696(18) 0.0374(19) Uani 1 1 d . .
O12 O 0.4719(5) 0.3266(3) 0.65244(16) 0.0337(18) Uani 1 1 d . .
O13 O 0.3791(5) 0.3558(3) 0.70016(18) 0.038(2) Uani 1 1 d . .
O14 O 0.3586(4) 0.2625(2) 0.65894(15) 0.0266(16) Uani 1 1 d . .
O15 O 0.5663(6) 0.2906(4) 0.4762(2) 0.052(3) Uani 1 1 d . .
O16 O 0.4906(6) 0.3317(3) 0.43123(19) 0.050(2) Uani 1 1 d . .
O17 O 0.4892(5) 0.1984(2) 0.46355(17) 0.0349(19) Uani 1 1 d . .
O18 O 0.2967(7) 0.2217(3) 0.51169(19) 0.052(3) Uani 1 1 d . .
O19 O 0.3061(6) 0.2692(3) 0.5646(2) 0.043(2) Uani 1 1 d . .
O20 O 0.4537(5) 0.3088(3) 0.5579(2) 0.041(2) Uani 1 1 d . .
O21 O 0.4564(6) 0.1841(3) 0.51748(19) 0.043(2) Uani 1 1 d . .
O22 O 0.6248(5) 0.2372(3) 0.3886(2) 0.044(2) Uani 1 1 d . .
O23 O 0.5204(6) 0.2044(3) 0.34061(18) 0.041(2) Uani 1 1 d . .
O24 O 0.5148(5) 0.2414(3) 0.65721(17) 0.0326(17) Uani 1 1 d . .
O25 O 0.5902(5) 0.1517(3) 0.37849(17) 0.0355(18) Uani 1 1 d . .
O26 O 0.3792(10) 0.1880(6) 0.3645(3) 0.107(7) Uani 1 1 d . .
O27 O 0.3195(6) 0.2435(3) 0.6051(2) 0.046(2) Uani 1 1 d . .
O28 O 0.5431(6) 0.3333(3) 0.3819(2) 0.049(2) Uani 1 1 d . .
O29 O 0.4407(10) 0.1243(8) 0.3715(3) 0.124(9) Uani 1 1 d . .
O30 O 0.3392(7) 0.2920(4) 0.4263(2) 0.060(3) Uani 1 1 d . .
O31 O 0.4052(5) 0.3249(3) 0.47741(16) 0.0332(18) Uani 1 1 d . .
O32 O 0.4747(5) 0.2744(3) 0.37312(17) 0.0352(19) Uani 1 1 d . .
O33 O 0.4978(7) 0.1628(4) 0.6964(2) 0.056(3) Uani 1 1 d . .
O34 O 0.5008(6) 0.1645(3) 0.42408(16) 0.039(2) Uani 1 1 d . .
O35 O 0.5023(6) 0.2620(3) 0.5088(2) 0.048(2) Uani 1 1 d . .
O36 O 0.4612(5) 0.2926(3) 0.61396(17) 0.0345(18) Uani 1 1 d . .
O37 O 0.3495(5) 0.1840(3) 0.55723(17) 0.0326(17) Uani 1 1 d . .
O38 O 0.3552(6) 0.3067(3) 0.51691(17) 0.039(2) Uani 1 1 d . .
O39 O 0.3277(5) 0.1955(3) 0.65264(17) 0.0327(18) Uani 1 1 d . .
O40 O 0.3910(5) 0.1652(3) 0.59773(15) 0.0293(16) Uani 1 1 d . .
Er1 Er 0.44858(3) 0.28886(2) 0.69114(2) 0.02580(10) Uani 1 1 d . .
Er2 Er 0.43219(3) 0.22024(2) 0.62379(2) 0.02458(10) Uani 1 1 d . .
Er3 Er 0.45490(3) 0.26920(2) 0.45339(2) 0.02877(11) Uani 1 1 d . .
Er4 Er 0.40073(3) 0.24527(2) 0.53749(2) 0.02615(10) Uani 1 1 d . .
Er5 Er 0.49663(3) 0.20574(2) 0.38658(2) 0.03540(13) Uani 1 1 d . .
C114 C 0.9024(15) 0.4408(9) 0.3920(6) 0.149(3) Uani 1 1 d D .
C115 C 0.6164(18) 0.4624(12) 0.4030(7) 0.181(4) Uani 1 1 d D .
N33 N 0.755(2) 0.4264(9) 0.3954(6) 0.153(12) Uani 1 1 d . .
O41 O 0.8045(13) 0.4939(5) 0.3754(6) 0.149(10) Uani 1 1 d . .
O42 O 0.8232(17) 0.4212(10) 0.3537(6) 0.195(15) Uani 1 1 d . .
O43 O 0.679(2) 0.4070(11) 0.4346(5) 0.181(4) Uani 1 1 d . .
O44 O 0.735(2) 0.4825(10) 0.4299(5) 0.181(4) Uani 1 1 d . .
F1 F 0.5776(18) 0.4326(10) 0.3903(8) 0.238(9) Uani 1 1 d D .
F2 F 0.6319(18) 0.4977(10) 0.3880(8) 0.238(9) Uani 1 1 d D .
F3 F 0.5656(18) 0.4773(11) 0.4198(8) 0.238(9) Uani 1 1 d D .
F4 F 0.9232(12) 0.4046(6) 0.3966(5) 0.149(3) Uani 1 1 d D .
F5 F 0.9095(13) 0.4591(6) 0.4151(4) 0.149(3) Uani 1 1 d D .
F6 F 0.9604(13) 0.4586(6) 0.3786(4) 0.149(3) Uani 1 1 d D .
S1 S 0.8109(7) 0.4514(3) 0.3765(2) 0.149(3) Uani 1 1 d . .
S2 S 0.7080(9) 0.4429(5) 0.4174(2) 0.181(4) Uani 1 1 d . .
C116 C -0.011(2) 0.3300(13) 0.6568(7) 0.197(7) Uani 1 1 d D .
C129 C 0.250(2) 0.4122(11) 0.6508(6) 0.189(7) Uani 1 1 d D .
N34 N 0.1139(15) 0.3762(7) 0.6744(4) 0.121(10) Uani 1 1 d . .
O45 O 0.1302(12) 0.4532(9) 0.6676(4) 0.146(10) Uani 1 1 d . .
O46 O 0.1009(16) 0.4087(8) 0.6288(4) 0.152(10) Uani 1 1 d . .
O47 O 0.1326(12) 0.3197(6) 0.6435(3) 0.113(7) Uani 1 1 d . .
O48 O 0.1034(14) 0.3074(6) 0.6904(4) 0.140(10) Uani 1 1 d . .
F7 F -0.0522(14) 0.3454(10) 0.6761(6) 0.197(7) Uani 1 1 d D .
F8 F 0.2629(12) 0.3795(10) 0.6356(5) 0.189(7) Uani 1 1 d D .
F9 F -0.0374(16) 0.2903(11) 0.6525(6) 0.197(7) Uani 1 1 d D .
F10 F 0.2816(12) 0.4202(10) 0.6727(5) 0.189(7) Uani 1 1 d D .
F11 F 0.2689(12) 0.4425(10) 0.6348(5) 0.189(7) Uani 1 1 d D .
F12 F -0.0238(15) 0.3519(10) 0.6354(6) 0.197(7) Uani 1 1 d D .
S3 S 0.0979(4) 0.3325(2) 0.66625(12) 0.098(2) Uani 1 1 d . .
S4 S 0.1335(4) 0.4142(2) 0.65393(14) 0.107(3) Uani 1 1 d . .
C117 C 0.5861(18) 0.0352(11) 0.6507(5) 0.112(11) Uani 1 1 d . .
C118 C 0.8471(10) 0.0920(6) 0.6701(4) 0.0765(9) Uani 1 1 d D .
N35 N 0.6929(10) 0.0905(5) 0.6699(4) 0.0765(9) Uani 1 1 d . .
O49 O 0.7732(12) 0.0251(6) 0.6791(4) 0.116(7) Uani 1 1 d . .
O50 O 0.7660(10) 0.0838(6) 0.7120(3) 0.095(5) Uani 1 1 d . .
O51 O 0.6162(8) 0.1092(4) 0.6327(4) 0.085(5) Uani 1 1 d . .
O52 O 0.7018(11) 0.0499(6) 0.6264(3) 0.111(6) Uani 1 1 d . .
F13 F 0.9099(11) 0.0805(9) 0.6845(6) 0.210(13) Uani 1 1 d D .
F14 F 0.8557(12) 0.0809(8) 0.6451(3) 0.155(8) Uani 1 1 d D .
F15 F 0.8440(13) 0.1331(6) 0.6708(5) 0.166(9) Uani 1 1 d D .
F16 F 0.6092(9) 0.0042(4) 0.6663(3) 0.104(4) Uani 1 1 d . .
F17 F 0.5383(12) 0.0265(7) 0.6356(4) 0.152(8) Uani 1 1 d . .
F18 F 0.5314(11) 0.0623(9) 0.6706(6) 0.181(10) Uani 1 1 d . .
S5 S 0.6551(3) 0.07559(17) 0.64385(12) 0.0765(9) Uani 1 1 d . .
S6 S 0.7618(3) 0.06812(17) 0.68443(12) 0.0765(9) Uani 1 1 d . .
C119 C -0.0354(13) 0.2336(8) 0.5788(7) 0.101(10) Uani 1 1 d . .
C71 C 0.0675(9) 0.0978(8) 0.6184(4) 0.100(9) Uani 1 1 d D .
N36 N -0.0115(9) 0.1607(6) 0.6023(4) 0.073(4) Uani 1 1 d . .
O53 O 0.0120(11) 0.1526(7) 0.6494(3) 0.106(6) Uani 1 1 d . .
O54 O 0.1260(7) 0.1698(5) 0.6203(3) 0.086(4) Uani 1 1 d . .
O55 O 0.0841(7) 0.1856(5) 0.5667(3) 0.085(5) Uani 1 1 d . .
O56 O -0.0462(9) 0.1588(7) 0.5541(4) 0.115(7) Uani 1 1 d . .
F25 F 0.0047(9) 0.2558(5) 0.5938(6) 0.147(9) Uani 1 1 d . .
F27 F -0.0288(13) 0.2517(9) 0.5522(7) 0.217(17) Uani 1 1 d . .
F35 F 0.1170(8) 0.0810(5) 0.6357(4) 0.123(4) Uani 1 1 d D .
F36 F 0.0033(7) 0.0719(5) 0.6218(4) 0.123(4) Uani 1 1 d D .
F37 F 0.1003(8) 0.0900(5) 0.5953(4) 0.123(4) Uani 1 1 d D .
F26 F -0.1045(8) 0.2320(5) 0.5857(5) 0.129(7) Uani 1 1 d . .
S7 S 0.0508(3) 0.15140(19) 0.62299(12) 0.0758(13) Uani 1 1 d . .
S8 S 0.0047(3) 0.17955(18) 0.57338(11) 0.0674(12) Uani 1 1 d . .
C120 C 0.380(2) 0.4611(10) 0.3109(7) 0.120(11) Uani 1 1 d . .
C121 C 0.538(3) 0.3813(14) 0.2403(9) 0.149(4) Uani 1 1 d . .
N37 N 0.4796(9) 0.4105(6) 0.2861(3) 0.072(4) Uani 1 1 d . .
O57 O 0.5761(17) 0.4512(10) 0.2617(6) 0.210(17) Uani 1 1 d . .
O58 O 0.3352(8) 0.4044(5) 0.2784(3) 0.079(4) Uani 1 1 d . .
O59 O 0.3943(8) 0.3806(4) 0.3187(3) 0.072(4) Uani 1 1 d . .
O60 O 0.4520(11) 0.4446(10) 0.2433(4) 0.141(9) Uani 1 1 d . .
F29 F 0.4377(12) 0.4682(5) 0.3297(5) 0.139(7) Uani 1 1 d . .
F30 F 0.3099(14) 0.4610(7) 0.3221(5) 0.164(9) Uani 1 1 d . .
F31 F 0.3838(13) 0.4894(5) 0.2932(4) 0.146(8) Uani 1 1 d . .
F32 F 0.5777(13) 0.3550(7) 0.2559(4) 0.149(4) Uani 1 1 d . .
F33 F 0.5762(13) 0.3892(7) 0.2206(4) 0.149(4) Uani 1 1 d . .
F34 F 0.4733(13) 0.3602(7) 0.2364(4) 0.149(4) Uani 1 1 d . .
S9 S 0.3940(3) 0.40803(16) 0.29655(9) 0.0656(11) Uani 1 1 d . .
S10 S 0.5068(3) 0.4286(2) 0.25821(12) 0.0848(17) Uani 1 1 d . .
C122 C 0.7185(12) 0.3084(6) 0.7539(4) 0.072(6) Uani 1 1 d . .
C123 C 0.5107(10) 0.4007(7) 0.7940(3) 0.063(5) Uani 1 1 d . .
N38 N 0.5793(8) 0.3402(4) 0.7646(3) 0.056(3) Uani 1 1 d . .
O61 O 0.5438(7) 0.4095(4) 0.7455(2) 0.062(3) Uani 1 1 d . .
O62 O 0.6523(7) 0.4086(4) 0.7775(3) 0.067(3) Uani 1 1 d . .
O63 O 0.6719(6) 0.3216(4) 0.8017(3) 0.062(3) Uani 1 1 d . .
O64 O 0.6071(9) 0.2670(4) 0.7744(4) 0.103(6) Uani 1 1 d . .
F38 F 0.4970(8) 0.4379(4) 0.7989(3) 0.105(5) Uani 1 1 d . .
F39 F 0.7745(8) 0.2825(4) 0.7624(3) 0.091(4) Uani 1 1 d . .
F40 F 0.5347(7) 0.3787(6) 0.8169(2) 0.100(5) Uani 1 1 d . .
F42 F 0.6986(9) 0.2967(6) 0.7294(3) 0.134(8) Uani 1 1 d . .
F43 F 0.7497(7) 0.3459(5) 0.7507(3) 0.096(4) Uani 1 1 d . .
F44 F 0.4436(6) 0.3796(5) 0.7885(3) 0.086(4) Uani 1 1 d . .
S11 S 0.5812(2) 0.39060(12) 0.76811(7) 0.0462(8) Uani 1 1 d . .
S12 S 0.6400(2) 0.30823(13) 0.77720(10) 0.0599(11) Uani 1 1 d . .
C124 C 0.781(2) 0.1860(16) 0.3295(7) 0.140(4) Uani 1 1 d . .
C125 C 0.5639(15) 0.1100(13) 0.2822(6) 0.115(11) Uani 1 1 d . .
N39 N 0.6400(9) 0.1600(5) 0.3159(3) 0.064(4) Uani 1 1 d . .
O65 O 0.5964(9) 0.0894(4) 0.3307(3) 0.083(5) Uani 1 1 d . .
O66 O 0.7031(8) 0.0913(4) 0.2983(3) 0.074(4) Uani 1 1 d . .
O67 O 0.7342(7) 0.1825(4) 0.2797(3) 0.070(4) Uani 1 1 d . .
O68 O 0.6747(10) 0.2346(5) 0.3097(4) 0.102(6) Uani 1 1 d . .
F45 F 0.8399(10) 0.2110(7) 0.3213(4) 0.140(4) Uani 1 1 d . .
F46 F 0.5933(10) 0.1293(7) 0.2617(3) 0.131(6) Uani 1 1 d . .
F47 F 0.4981(8) 0.1276(5) 0.2899(3) 0.101(4) Uani 1 1 d . .
F48 F 0.5555(10) 0.0689(5) 0.2754(4) 0.128(6) Uani 1 1 d . .
F49 F 0.7584(10) 0.1979(7) 0.3532(4) 0.140(4) Uani 1 1 d . .
F50 F 0.8054(10) 0.1470(8) 0.3304(4) 0.140(4) Uani 1 1 d . .
S13 S 0.6351(3) 0.11061(13) 0.30932(9) 0.0599(11) Uani 1 1 d . .
S14 S 0.7027(3) 0.19258(13) 0.30513(10) 0.0653(12) Uani 1 1 d . .
C126 C 0.1491(11) 0.2252(6) 0.3169(4) 0.063(5) Uani 1 1 d . .
C127 C 0.3986(9) 0.2700(6) 0.2697(3) 0.053(4) Uani 1 1 d . .
N40 N 0.2725(7) 0.2297(4) 0.2853(3) 0.051(3) Uani 1 1 d . .
O69 O 0.3541(7) 0.2723(4) 0.3180(3) 0.067(3) Uani 1 1 d . .
O70 O 0.3991(8) 0.2063(4) 0.2997(3) 0.075(4) Uani 1 1 d . .
O71 O 0.1458(7) 0.2481(5) 0.2673(3) 0.072(4) Uani 1 1 d . .
O72 O 0.1997(8) 0.2968(4) 0.2993(3) 0.079(4) Uani 1 1 d . .
F51 F 0.1480(10) 0.1849(5) 0.3108(3) 0.121(6) Uani 1 1 d . .
F52 F 0.1899(12) 0.2277(6) 0.3375(3) 0.129(7) Uani 1 1 d . .
F53 F 0.4004(9) 0.2479(5) 0.2483(3) 0.110(5) Uani 1 1 d . .
F54 F 0.0798(11) 0.2354(7) 0.3195(4) 0.145(8) Uani 1 1 d . .
F56 F 0.4684(8) 0.2823(5) 0.2765(3) 0.102(5) Uani 1 1 d . .
F57 F 0.3621(9) 0.3042(5) 0.2630(3) 0.114(5) Uani 1 1 d . .
S15 S 0.35218(19) 0.24154(11) 0.29695(7) 0.0393(7) Uani 1 1 d . .
S16 S 0.19359(19) 0.25425(11) 0.28924(7) 0.0409(7) Uani 1 1 d . .
C128 C 0.0172(14) 0.0998(7) 0.3238(4) 0.077(6) Uani 1 1 d . .
C141 C 0.2098(16) 0.0264(7) 0.2605(7) 0.103(10) Uani 1 1 d . .
N41 N 0.1483(9) 0.0632(5) 0.3052(3) 0.070(4) Uani 1 1 d . .
O73 O 0.0649(18) 0.0274(7) 0.3334(4) 0.156(11) Uani 1 1 d . .
O74 O 0.0171(10) 0.0396(5) 0.2897(4) 0.092(5) Uani 1 1 d . .
O75 O 0.1345(8) 0.0978(4) 0.2600(3) 0.071(3) Uani 1 1 d . .
O76 O 0.2581(9) 0.0966(7) 0.2828(4) 0.110(6) Uani 1 1 d . .
F58 F 0.2543(10) 0.0341(5) 0.2425(3) 0.122(6) Uani 1 1 d . .
F59 F 0.1568(13) 0.0048(6) 0.2567(5) 0.152(8) Uani 1 1 d . .
F60 F 0.0613(9) 0.1190(6) 0.3410(3) 0.110(5) Uani 1 1 d . .
F61 F 0.0137(8) 0.1293(4) 0.3038(3) 0.091(4) Uani 1 1 d . .
F62 F -0.0514(8) 0.0917(4) 0.3327(4) 0.123(7) Uani 1 1 d . .
F63 F 0.2529(14) 0.0058(6) 0.2802(5) 0.172(10) Uani 1 1 d . .
S17 S 0.0615(2) 0.05151(14) 0.31128(9) 0.0561(10) Uani 1 1 d . .
S18 S 0.1811(2) 0.07899(14) 0.27810(8) 0.0541(9) Uani 1 1 d . .
C130 C 0.0327(11) 0.1611(6) 0.4016(4) 0.064(4) Uani 1 1 d . .
C131 C 0.2895(12) 0.0927(10) 0.4260(4) 0.090(8) Uani 1 1 d . .
N42 N 0.1564(8) 0.1356(4) 0.4289(3) 0.052(3) Uani 1 1 d . .
O77 O 0.1672(8) 0.1543(7) 0.3806(3) 0.102(6) Uani 1 1 d . .
O78 O 0.1506(13) 0.2089(5) 0.4123(3) 0.113(7) Uani 1 1 d . .
O79 O 0.1655(7) 0.0688(4) 0.4508(3) 0.063(3) Uani 1 1 d . .
O80 O 0.1639(7) 0.0665(5) 0.4022(3) 0.073(4) Uani 1 1 d . .
F64 F 0.3102(8) 0.1190(9) 0.4074(4) 0.196(13) Uani 1 1 d . .
F65 F 0.0118(5) 0.1206(4) 0.3973(2) 0.072(3) Uani 1 1 d . .
F66 F 0.0070(9) 0.1832(5) 0.3824(4) 0.114(5) Uani 1 1 d . .
F67 F 0.3180(8) 0.1068(5) 0.4475(3) 0.109(5) Uani 1 1 d . .
F68 F -0.0033(8) 0.1737(5) 0.4232(3) 0.109(5) Uani 1 1 d . .
F69 F 0.3204(10) 0.0547(9) 0.4212(5) 0.177(11) Uani 1 1 d . .
S19 S 0.1377(3) 0.16640(15) 0.40497(9) 0.0642(12) Uani 1 1 d . .
S20 S 0.1824(2) 0.08851(14) 0.42637(8) 0.0529(9) Uani 1 1 d . .
C132 C 0.7815(10) 0.4071(6) 0.6439(4) 0.067(5) Uani 1 1 d . .
C133 C 0.7781(11) 0.3277(7) 0.5814(4) 0.068(5) Uani 1 1 d . .
N43 N 0.6808(7) 0.3554(4) 0.6200(3) 0.059(3) Uani 1 1 d . .
O81 O 0.7092(11) 0.2761(4) 0.6134(4) 0.097(5) Uani 1 1 d . .
O82 O 0.6609(8) 0.3751(4) 0.6665(3) 0.069(3) Uani 1 1 d . .
O83 O 0.7733(9) 0.3269(5) 0.6559(3) 0.084(4) Uani 1 1 d . .
O84 O 0.6304(9) 0.3176(8) 0.5822(3) 0.116(7) Uani 1 1 d . .
F70 F 0.8307(7) 0.4014(4) 0.6254(3) 0.091(4) Uani 1 1 d . .
F71 F 0.7371(8) 0.4409(4) 0.6381(4) 0.115(6) Uani 1 1 d . .
F72 F 0.8194(7) 0.4130(5) 0.6660(3) 0.106(5) Uani 1 1 d . .
F73 F 0.7797(8) 0.2981(5) 0.5620(3) 0.106(5) Uani 1 1 d . .
F74 F 0.7769(9) 0.3650(5) 0.5717(3) 0.105(5) Uani 1 1 d . .
F75 F 0.8407(6) 0.3252(4) 0.5959(3) 0.082(3) Uani 1 1 d . .
S21 S 0.7183(2) 0.35951(13) 0.64855(8) 0.0520(9) Uani 1 1 d . .
S22 S 0.6920(3) 0.31613(17) 0.60144(10) 0.0676(12) Uani 1 1 d . .
C134 C 0.7983(10) 0.1739(7) 0.5048(3) 0.065(5) Uani 1 1 d . .
C135 C 0.8231(9) 0.1040(6) 0.4388(3) 0.055(4) Uani 1 1 d . .
N44 N 0.7131(7) 0.1449(4) 0.4642(2) 0.047(3) Uani 1 1 d . .
O85 O 0.6969(7) 0.1296(4) 0.4176(2) 0.061(3) Uani 1 1 d . .
O86 O 0.7953(8) 0.1825(4) 0.4307(3) 0.076(4) Uani 1 1 d . .
O87 O 0.7193(9) 0.2237(4) 0.4761(3) 0.083(5) Uani 1 1 d . .
O88 O 0.6513(7) 0.1725(6) 0.5033(3) 0.084(5) Uani 1 1 d . .
F76 F 0.7893(7) 0.0658(3) 0.4435(3) 0.082(3) Uani 1 1 d . .
F77 F 0.8740(6) 0.1118(4) 0.4573(3) 0.082(3) Uani 1 1 d . .
F78 F 0.8057(7) 0.1337(4) 0.5139(2) 0.084(3) Uani 1 1 d . .
F79 F 0.7954(8) 0.2002(5) 0.5262(3) 0.100(4) Uani 1 1 d . .
F80 F 0.8633(6) 0.1827(4) 0.4917(2) 0.081(3) Uani 1 1 d . .
F81 F 0.8581(6) 0.0999(4) 0.4158(3) 0.084(4) Uani 1 1 d . .
S23 S 0.7116(2) 0.18092(14) 0.48566(8) 0.0540(10) Uani 1 1 d . .
S24 S 0.7504(2) 0.14598(11) 0.43643(7) 0.0408(7) Uani 1 1 d . .
C136 C 0.520(3) 0.0362(16) 0.5667(9) 0.165(6) Uani 1 1 d . .
C137 C 0.3457(12) 0.0078(9) 0.4915(4) 0.086(7) Uani 1 1 d . .
N46 N 0.4526(11) 0.0382(6) 0.5188(5) 0.100(7) Uani 1 1 d . .
O89 O 0.5828(10) 0.0657(6) 0.5250(3) 0.101(5) Uani 1 1 d . .
O90 O 0.4731(11) 0.1033(5) 0.5465(4) 0.109(6) Uani 1 1 d . .
O91 O 0.3163(9) 0.0396(5) 0.5373(3) 0.087(4) Uani 1 1 d . .
O92 O 0.3529(9) 0.0903(5) 0.5032(3) 0.084(4) Uani 1 1 d . .
F82 F 0.2713(9) 0.0095(6) 0.4841(4) 0.137(7) Uani 1 1 d . .
F83 F 0.3890(10) 0.0110(7) 0.4712(3) 0.125(6) Uani 1 1 d . .
F84 F 0.3534(9) -0.0301(4) 0.5013(3) 0.106(5) Uani 1 1 d . .
F85 F 0.5769(12) 0.0492(8) 0.5795(5) 0.165(6) Uani 1 1 d . .
F86 F 0.5394(12) -0.0046(9) 0.5604(5) 0.165(6) Uani 1 1 d . .
F87 F 0.4562(12) 0.0260(8) 0.5792(5) 0.165(6) Uani 1 1 d . .
S25 S 0.5060(3) 0.06420(13) 0.53677(10) 0.0623(11) Uani 1 1 d . .
S26 S 0.3620(3) 0.04928(14) 0.51548(9) 0.0603(10) Uani 1 1 d . .
C138 C 0.0652(19) 0.4320(9) 0.4647(6) 0.157(4) Uani 1 1 d D .
C96 C -0.0391(15) 0.2874(8) 0.4609(6) 0.111(2) Uani 1 1 d D .
N47 N 0.0500(19) 0.3555(9) 0.4773(5) 0.144(12) Uani 1 1 d . .
O93 O -0.0191(19) 0.4137(7) 0.5034(4) 0.157(4) Uani 1 1 d D .
O94 O -0.0686(15) 0.3982(8) 0.4580(4) 0.157(4) Uani 1 1 d D .
C142 C 0.4772(8) 0.1829(4) 0.7417(3) 0.037(3) Uani 1 1 d . .
H14D H 0.4932 0.2105 0.7496 0.055 Uiso 1 1 calc R U
H14E H 0.4271 0.1746 0.7498 0.055 Uiso 1 1 calc R U
O96 O 0.1100(14) 0.2947(7) 0.4634(6) 0.145(9) Uani 1 1 d . .
097 O 0.0318(13) 0.3332(9) 0.4311(4) 0.136(8) Uani 1 1 d . .
F88 F 0.1222(18) 0.4306(10) 0.4825(7) 0.220(7) Uani 1 1 d D .
F89 F 0.0931(19) 0.4221(10) 0.4408(6) 0.220(7) Uani 1 1 d D .
F41 F -0.0297(13) 0.2718(7) 0.4867(6) 0.173(6) Uani 1 1 d . .
F90 F 0.0262(19) 0.4682(10) 0.4641(7) 0.220(7) Uani 1 1 d D .
F55 F -0.1038(12) 0.3027(7) 0.4594(6) 0.173(6) Uani 1 1 d . .
F28 F -0.0362(12) 0.2502(7) 0.4517(6) 0.173(6) Uani 1 1 d . .
S27 S 0.0468(5) 0.3208(3) 0.45683(16) 0.111(2) Uani 1 1 d D .
S28 S -0.0065(8) 0.3961(3) 0.47768(18) 0.157(4) Uani 1 1 d D .
C139 C 0.318(2) 0.4826(9) 0.5827(6) 0.156(3) Uani 1 1 d D .
C140 C 0.5016(16) 0.4791(8) 0.5275(6) 0.160(3) Uani 1 1 d D .
N45 N 0.429(2) 0.4381(12) 0.5656(6) 0.156(3) Uani 1 1 d . .
O98 O 0.4788(18) 0.4050(8) 0.5165(6) 0.160(3) Uani 1 1 d . .
O99 O 0.3038(16) 0.4042(9) 0.5796(5) 0.156(3) Uani 1 1 d . .
O100 O 0.5545(18) 0.4163(8) 0.5539(6) 0.160(3) Uani 1 1 d . .
O101 O 0.2976(16) 0.4425(9) 0.5389(5) 0.156(3) Uani 1 1 d . .
F19 F 0.3542(19) 0.4815(14) 0.6052(6) 0.265(10) Uani 1 1 d D .
F20 F 0.247(2) 0.4777(13) 0.5901(7) 0.265(10) Uani 1 1 d D .
F21 F 0.325(2) 0.5141(13) 0.5660(7) 0.265(10) Uani 1 1 d D .
F22 F 0.5294(15) 0.5043(6) 0.5475(4) 0.160(3) Uani 1 1 d D .
F23 F 0.4285(14) 0.4928(6) 0.5207(5) 0.160(3) Uani 1 1 d D .
F24 F 0.5657(14) 0.4741(6) 0.5130(5) 0.160(3) Uani 1 1 d D .
S29 S 0.3368(8) 0.4350(4) 0.56389(19) 0.156(3) Uani 1 1 d . .
S30 S 0.4793(8) 0.4281(3) 0.5403(2) 0.160(3) Uani 1 1 d . .

loop_
_atom_site_aniso_label
_atom_site_aniso_U_11
_atom_site_aniso_U_22
_atom_site_aniso_U_33
_atom_site_aniso_U_23
_atom_site_aniso_U_13
_atom_site_aniso_U_12
C1 0.028(5) 0.038(6) 0.021(5) -0.003(5) 0.004(4) 0.002(4)
C2 0.132(19) 0.070(13) 0.077(15) 0.023(11) 0.045(14) 0.043(12)
C3 0.095(16) 0.059(13) 0.18(3) -0.057(17) 0.006(18) -0.005(11)
C4 0.091(5) 0.108(6) 0.061(4) 0.028(4) 0.003(4) 0.038(4)
C5 0.101(16) 0.16(2) 0.026(8) -0.023(11) 0.013(10) -0.099(17)
C6 0.091(5) 0.108(6) 0.061(4) 0.028(4) 0.003(4) 0.038(4)
C7 0.22(3) 0.037(12) 0.14(3) -0.006(14) 0.02(2) 0.024(15)
C8 0.23(3) 0.078(11) 0.20(3) 0.086(17) -0.14(2) -0.066(16)
C9 0.047(7) 0.040(7) 0.042(8) 0.003(6) 0.004(6) -0.011(5)
C10 0.26(4) 0.079(18) 0.09(2) 0.003(15) -0.04(2) -0.05(2)
C11 0.059(9) 0.051(8) 0.043(8) 0.014(7) 0.024(7) 0.021(6)
C12 0.066(11) 0.071(13) 0.093(16) 0.015(11) 0.005(11) -0.003(9)
C13 0.32(5) 0.078(15) 0.22(3) 0.040(17) 0.13(3) 0.10(2)
C14 0.111(17) 0.077(14) 0.097(18) -0.056(13) 0.019(13) 0.024(11)
C15 0.19(2) 0.16(2) 0.067(12) 0.058(13) 0.018(12) 0.068(17)
C16 0.056(12) 0.18(3) 0.14(3) -0.05(2) 0.003(15) 0.031(15)
C17 0.076(13) 0.15(2) 0.27(4) -0.01(2) 0.045(19) -0.018(13)
C18 0.053(8) 0.040(7) 0.043(8) 0.006(6) 0.003(6) -0.001(5)
C19 0.19(2) 0.16(2) 0.067(12) 0.058(13) 0.018(12) 0.068(17)
C20 0.174(19) 0.048(9) 0.15(2) 0.003(10) 0.044(16) -0.054(10)
C21 0.090(16) 0.13(2) 0.083(17) 0.019(16) 0.021(14) 0.002(14)
C22 0.123(19) 0.074(14) 0.12(2) 0.056(15) -0.028(16) -0.034(13)
C23 0.091(5) 0.108(6) 0.061(4) 0.028(4) 0.003(4) 0.038(4)
C24 0.027(5) 0.038(6) 0.026(6) -0.005(5) 0.000(5) 0.002(4)
C25 0.146(12) 0.090(9) 0.178(16) -0.006(9) 0.024(11) -0.048(8)
C26 0.146(12) 0.090(9) 0.178(16) -0.006(9) 0.024(11) -0.048(8)
C27 0.054(9) 0.066(11) 0.083(14) 0.011(10) -0.025(10) 0.019(7)
C28 0.156(19) 0.028(8) 0.075(14) 0.024(9) 0.022(14) -0.016(9)
C29 0.048(9) 0.083(12) 0.061(11) 0.019(9) 0.005(8) -0.015(8)
C30 0.075(13) 0.107(17) 0.088(16) 0.043(14) 0.031(11) -0.027(11)
C31 0.091(5) 0.108(6) 0.061(4) 0.028(4) 0.003(4) 0.038(4)
C32 0.069(11) 0.050(10) 0.119(19) 0.036(11) 0.016(12) -0.002(8)
C33 0.146(12) 0.090(9) 0.178(16) -0.006(9) 0.024(11) -0.048(8)
C34 0.091(5) 0.108(6) 0.061(4) 0.028(4) 0.003(4) 0.038(4)
C35 0.044(7) 0.052(8) 0.028(6) -0.009(6) -0.006(5) 0.019(6)
C36 0.159(15) 0.135(15) 0.110(13) 0.026(11) -0.008(11) -0.076(12)
C37 0.159(15) 0.135(15) 0.110(13) 0.026(11) -0.008(11) -0.076(12)
C38 0.061(9) 0.044(8) 0.036(7) -0.009(6) 0.011(6) 0.009(6)
C39 0.108(18) 0.12(2) 0.070(15) 0.017(14) 0.020(13) -0.040(15)
C40 0.13(2) 0.37(6) 0.073(18) 0.06(3) -0.024(17) -0.17(3)
C41 0.146(12) 0.090(9) 0.178(16) -0.006(9) 0.024(11) -0.048(8)
C42 0.038(6) 0.032(6) 0.029(6) -0.003(5) 0.002(5) 0.007(4)
C43 0.091(12) 0.051(9) 0.030(7) -0.018(6) 0.004(7) -0.013(8)
C44 0.061(13) 0.18(3) 0.085(18) 0.038(19) 0.009(12) -0.024(16)
C45 0.050(9) 0.059(10) 0.080(13) 0.019(9) -0.014(9) -0.006(7)
C46 0.174(19) 0.048(9) 0.15(2) 0.003(10) 0.044(16) -0.054(10)
C47 0.040(6) 0.038(7) 0.027(6) -0.003(5) -0.002(5) 0.009(5)
C48 0.082(12) 0.075(12) 0.051(10) -0.004(9) -0.016(9) -0.022(9)
C49 0.063(10) 0.085(12) 0.039(8) 0.007(8) -0.011(7) -0.031(8)
C50 0.047(8) 0.071(10) 0.041(8) -0.001(7) 0.008(7) -0.002(7)
C51 0.22(3) 0.069(15) 0.039(11) -0.004(10) -0.009(14) 0.033(16)
C52 0.068(10) 0.065(11) 0.048(9) -0.005(8) 0.003(8) 0.023(8)
C53 0.32(5) 0.078(15) 0.22(3) 0.040(17) 0.13(3) 0.10(2)
C54 0.026(5) 0.034(6) 0.019(5) 0.002(4) 0.001(4) 0.002(4)
C55 0.054(8) 0.047(8) 0.047(8) -0.017(7) 0.007(7) -0.002(6)
C56 0.23(3) 0.078(11) 0.20(3) 0.086(17) -0.14(2) -0.066(16)
C57 0.056(9) 0.047(8) 0.058(10) -0.013(7) 0.002(7) -0.007(6)
C58 0.026(6) 0.042(7) 0.039(7) -0.011(5) 0.000(5) 0.004(4)
C59 0.043(7) 0.043(7) 0.028(6) 0.011(5) 0.006(5) -0.011(5)
C60 0.077(10) 0.041(7) 0.038(8) 0.003(6) 0.018(7) -0.018(6)
C61 0.037(6) 0.057(8) 0.015(5) -0.007(5) 0.000(5) 0.010(5)
C62 0.024(5) 0.026(5) 0.027(6) 0.003(4) 0.001(4) 0.000(4)
C63 0.059(8) 0.037(7) 0.040(8) 0.003(6) -0.007(6) 0.011(6)
C64 0.046(7) 0.030(6) 0.046(8) 0.000(6) -0.002(6) 0.006(5)
C65 0.044(8) 0.082(11) 0.039(8) -0.002(8) 0.003(6) 0.007(7)
C66 0.047(7) 0.016(5) 0.030(6) -0.001(4) -0.001(5) 0.005(4)
C67 0.048(7) 0.037(7) 0.037(7) -0.001(6) -0.008(6) -0.001(5)
C68 0.076(13) 0.15(2) 0.27(4) -0.01(2) 0.045(19) -0.018(13)
C69 0.078(12) 0.046(9) 0.072(12) 0.011(8) 0.007(10) 0.004(7)
C70 0.028(6) 0.041(7) 0.043(8) -0.003(6) -0.004(5) 0.006(5)
C72 0.067(9) 0.036(7) 0.047(9) -0.013(6) 0.022(7) -0.006(6)
C73 0.052(8) 0.041(7) 0.034(7) -0.009(6) 0.009(6) 0.005(5)
C74 0.054(9) 0.065(10) 0.038(8) -0.012(7) 0.001(7) -0.008(7)
C75 0.036(7) 0.063(9) 0.049(9) 0.004(7) 0.007(6) -0.005(6)
C76 0.074(10) 0.047(8) 0.025(6) -0.012(6) 0.003(6) -0.009(7)
C77 0.131(16) 0.026(7) 0.047(9) -0.001(6) -0.011(10) -0.007(8)
C78 0.073(11) 0.059(11) 0.109(18) -0.045(11) -0.009(11) -0.013(9)
C79 0.039(6) 0.042(7) 0.020(5) 0.006(5) -0.013(5) -0.016(5)
C80 0.050(8) 0.071(11) 0.042(8) -0.007(7) -0.012(7) 0.022(7)
C81 0.086(13) 0.056(10) 0.061(11) -0.018(9) 0.019(10) -0.002(8)
C82 0.047(7) 0.036(7) 0.030(6) -0.001(5) 0.013(5) 0.010(5)
C83 0.047(7) 0.038(7) 0.021(6) -0.003(5) 0.004(5) 0.001(5)
C84 0.063(10) 0.111(15) 0.023(7) 0.007(8) 0.013(7) 0.047(10)
C85 0.053(7) 0.027(6) 0.023(6) 0.000(5) 0.000(5) 0.005(5)
C86 0.105(14) 0.048(10) 0.060(11) 0.012(8) 0.004(10) -0.031(9)
C87 0.067(9) 0.029(7) 0.050(9) -0.018(6) 0.002(7) 0.003(6)
C88 0.28(5) 0.18(3) 0.11(3) 0.05(2) -0.03(3) -0.18(4)
C89 0.032(6) 0.045(7) 0.030(6) 0.002(5) -0.007(5) -0.001(5)
C90 0.036(7) 0.044(7) 0.055(9) -0.001(6) 0.015(6) -0.007(5)
C91 0.084(12) 0.058(10) 0.069(12) 0.032(9) 0.023(10) 0.045(9)
C92 0.076(12) 0.043(9) 0.106(17) 0.019(10) 0.019(11) 0.021(8)
C93 0.038(9) 0.15(2) 0.059(12) 0.003(13) -0.014(8) 0.034(11)
C94 0.041(7) 0.044(7) 0.032(7) 0.008(5) 0.012(5) 0.000(5)
C95 0.099(13) 0.049(9) 0.034(8) -0.009(7) -0.010(8) -0.026(8)
C97 0.051(8) 0.065(9) 0.030(7) 0.015(6) -0.010(6) -0.004(6)
C98 0.054(10) 0.087(14) 0.083(14) -0.018(11) 0.019(10) -0.001(9)
C99 0.050(8) 0.059(9) 0.047(9) 0.024(7) -0.001(7) 0.005(6)
C100 0.053(7) 0.030(6) 0.026(6) -0.003(5) -0.004(5) 0.005(5)
C101 0.055(8) 0.044(8) 0.046(8) -0.003(6) 0.016(7) 0.003(6)
C102 0.035(6) 0.027(5) 0.015(5) 0.005(4) 0.005(4) 0.006(4)
C103 0.045(8) 0.067(10) 0.046(8) 0.014(7) -0.016(7) 0.007(7)
C104 0.078(11) 0.026(7) 0.059(10) -0.009(6) -0.014(8) 0.016(6)
C105 0.044(9) 0.098(15) 0.093(15) 0.057(13) 0.016(9) 0.012(8)
C106 0.065(10) 0.058(10) 0.058(10) 0.011(8) 0.012(8) -0.009(7)
C107 0.16(2) 0.066(14) 0.096(19) 0.009(13) 0.040(17) 0.001(14)
C108 0.044(11) 0.32(5) 0.15(3) -0.13(3) -0.013(15) -0.028(19)
C109 0.109(14) 0.033(8) 0.059(11) 0.004(7) -0.010(10) 0.029(8)
C110 0.076(12) 0.097(15) 0.061(12) -0.014(11) 0.013(10) -0.030(10)
C111 0.051(7) 0.025(6) 0.025(6) 0.000(4) 0.000(5) -0.009(5)
C112 0.038(7) 0.038(7) 0.034(7) -0.002(5) 0.000(5) 0.000(5)
C113 0.091(13) 0.044(9) 0.051(10) -0.005(7) -0.020(9) -0.010(8)
N1 0.044(6) 0.045(6) 0.017(5) 0.010(4) -0.006(4) 0.006(4)
N2 0.097(12) 0.057(9) 0.075(12) 0.015(8) -0.043(10) 0.001(8)
N3 0.091(5) 0.108(6) 0.061(4) 0.028(4) 0.003(4) 0.038(4)
N4 0.091(5) 0.108(6) 0.061(4) 0.028(4) 0.003(4) 0.038(4)
N5 0.072(9) 0.059(8) 0.047(8) -0.006(6) 0.000(7) 0.009(7)
N6 0.058(8) 0.051(8) 0.103(14) 0.007(8) 0.029(9) -0.004(6)
N7 0.034(5) 0.043(6) 0.025(5) 0.007(4) 0.006(4) 0.000(4)
N8 0.043(6) 0.054(7) 0.034(6) -0.005(5) 0.010(5) 0.012(5)
N11 0.079(10) 0.047(8) 0.080(11) 0.002(7) 0.001(9) 0.026(7)
N9 0.146(12) 0.090(9) 0.178(16) -0.006(9) 0.024(11) -0.048(8)
N10 0.040(5) 0.028(5) 0.037(6) 0.001(4) -0.005(4) 0.006(4)
N25 0.027(5) 0.044(6) 0.036(6) -0.004(5) 0.002(4) 0.009(4)
N12 0.084(9) 0.047(7) 0.034(6) 0.019(5) -0.011(6) -0.033(6)
N13 0.048(6) 0.048(6) 0.031(6) 0.004(5) -0.006(5) -0.003(5)
N14 0.047(6) 0.042(6) 0.047(7) 0.011(5) 0.009(5) -0.009(5)
N15 0.042(6) 0.044(6) 0.032(6) 0.002(5) 0.001(5) -0.010(4)
N16 0.060(7) 0.045(7) 0.050(8) 0.015(6) 0.018(6) 0.021(5)
N17 0.041(6) 0.077(9) 0.046(7) -0.011(7) -0.010(6) -0.007(6)
N20 0.054(7) 0.035(6) 0.039(6) -0.004(5) -0.001(5) 0.003(4)
N21 0.052(7) 0.048(7) 0.054(8) 0.008(6) -0.008(6) -0.021(5)
N22 0.070(8) 0.019(5) 0.042(7) 0.001(4) 0.000(5) 0.006(4)
N23 0.056(7) 0.037(6) 0.027(5) -0.004(4) -0.001(5) 0.008(4)
N24 0.048(6) 0.022(5) 0.032(6) 0.002(4) 0.000(4) -0.014(4)
N26 0.027(5) 0.051(7) 0.035(6) 0.006(5) 0.013(4) 0.009(4)
N27 0.053(8) 0.072(10) 0.044(7) -0.007(7) 0.001(6) -0.006(6)
N28 0.039(5) 0.042(6) 0.036(6) -0.004(5) 0.005(5) -0.001(4)
N18 0.037(6) 0.046(7) 0.056(8) 0.007(6) 0.007(5) -0.004(5)
N19 0.058(9) 0.073(10) 0.070(11) -0.001(8) 0.009(8) -0.012(7)
N29 0.140(16) 0.057(10) 0.047(9) 0.013(7) 0.004(9) 0.024(9)
N30 0.159(15) 0.135(15) 0.110(13) 0.026(11) -0.008(11) -0.076(12)
N31 0.096(10) 0.038(7) 0.040(7) 0.005(5) 0.009(7) 0.028(6)
N32 0.056(8) 0.057(8) 0.064(9) -0.014(7) -0.003(7) -0.016(6)
O1 0.037(4) 0.028(4) 0.032(5) 0.003(3) 0.004(4) 0.000(3)
O2 0.040(4) 0.039(5) 0.025(4) 0.005(4) -0.001(4) 0.005(3)
O3 0.045(5) 0.028(4) 0.024(4) -0.001(3) 0.005(4) 0.010(3)
O4 0.056(6) 0.041(6) 0.084(9) -0.023(6) 0.034(6) -0.018(4)
O5 0.042(5) 0.042(5) 0.029(5) 0.000(4) 0.009(4) 0.005(4)
O6 0.034(4) 0.035(4) 0.026(4) 0.002(3) 0.005(3) 0.008(3)
O7 0.038(4) 0.033(5) 0.026(4) 0.003(3) -0.008(4) 0.008(3)
O8 0.030(4) 0.057(5) 0.028(4) -0.018(4) -0.008(4) 0.011(3)
O9 0.044(5) 0.042(5) 0.034(5) -0.011(4) 0.005(4) -0.008(4)
O10 0.033(4) 0.047(5) 0.031(5) -0.007(4) 0.001(4) 0.000(3)
O11 0.038(5) 0.049(5) 0.025(4) -0.013(4) -0.005(4) -0.008(4)
O12 0.052(5) 0.028(4) 0.021(4) -0.001(3) 0.005(4) 0.003(3)
O13 0.042(5) 0.041(5) 0.031(5) 0.003(4) 0.013(4) 0.015(4)
O14 0.024(4) 0.034(4) 0.022(4) 0.001(3) -0.003(3) 0.002(3)
O15 0.054(6) 0.076(7) 0.025(5) -0.008(5) 0.007(4) 0.012(5)
O16 0.074(7) 0.045(6) 0.029(5) 0.009(4) 0.017(5) 0.000(4)
O17 0.060(5) 0.016(4) 0.028(4) 0.003(3) 0.006(4) 0.003(3)
O18 0.086(8) 0.047(6) 0.022(5) 0.000(4) -0.007(5) 0.003(5)
O19 0.049(5) 0.038(5) 0.043(6) -0.005(4) 0.021(4) -0.001(4)
O20 0.054(5) 0.026(4) 0.044(6) -0.005(4) -0.009(4) -0.009(3)
O21 0.063(6) 0.038(5) 0.029(5) 0.003(4) 0.018(4) 0.011(4)
O22 0.040(5) 0.051(5) 0.041(5) 0.002(4) 0.021(4) -0.002(4)
O23 0.047(5) 0.050(5) 0.025(4) 0.006(4) 0.009(4) 0.007(4)
O24 0.034(4) 0.040(5) 0.025(4) -0.002(3) -0.005(3) 0.005(3)
O25 0.043(5) 0.034(4) 0.030(4) -0.004(3) 0.004(4) 0.009(3)
O26 0.110(11) 0.112(12) 0.098(12) -0.073(11) 0.055(10) -0.076(10)
O27 0.048(5) 0.054(6) 0.035(5) -0.011(4) -0.019(4) 0.024(4)
O28 0.071(7) 0.046(6) 0.029(5) -0.004(4) 0.015(4) -0.016(4)
O29 0.078(10) 0.25(3) 0.042(8) 0.031(11) -0.025(7) -0.092(13)
O30 0.086(8) 0.055(6) 0.039(6) -0.023(5) -0.021(5) 0.042(6)
O31 0.052(5) 0.028(4) 0.020(4) 0.001(3) 0.003(3) 0.005(3)
O32 0.044(5) 0.036(5) 0.025(4) 0.007(3) 0.010(4) 0.006(3)
O33 0.082(7) 0.057(6) 0.027(5) 0.008(4) 0.008(5) 0.034(5)
O34 0.082(7) 0.021(4) 0.014(4) -0.002(3) 0.006(4) 0.003(4)
O35 0.048(6) 0.040(5) 0.057(7) -0.004(5) 0.025(5) -0.005(4)
O36 0.055(5) 0.027(4) 0.022(4) 0.003(3) 0.003(4) 0.002(3)
O37 0.037(4) 0.035(4) 0.026(4) 0.001(3) -0.002(3) -0.006(3)
O38 0.063(6) 0.035(5) 0.019(4) 0.002(3) 0.003(4) 0.017(4)
O39 0.036(4) 0.034(4) 0.028(4) -0.008(3) 0.008(3) -0.001(3)
O40 0.037(4) 0.035(4) 0.016(4) 0.003(3) -0.002(3) -0.002(3)
Er1 0.0283(2) 0.0296(2) 0.0195(2) -0.00363(19) -0.00040(19) 0.00187(17)
Er2 0.0262(2) 0.0299(2) 0.0176(2) -0.00227(19) -0.00136(18) 0.00300(16)
Er3 0.0364(3) 0.0264(2) 0.0235(2) -0.0011(2) 0.0062(2) 0.00015(18)
Er4 0.0303(2) 0.0296(2) 0.0186(2) 0.00290(19) 0.00151(18) 0.00235(17)
Er5 0.0482(3) 0.0359(3) 0.0220(2) 0.0062(2) 0.0107(2) 0.0131(2)
C114 0.180(7) 0.120(6) 0.146(7) -0.012(5) -0.060(6) 0.017(5)
C115 0.252(12) 0.191(11) 0.102(7) -0.033(6) 0.001(7) -0.044(9)
N33 0.21(3) 0.110(19) 0.14(3) -0.021(18) 0.05(2) 0.08(2)
O41 0.150(17) 0.053(10) 0.24(3) -0.027(13) 0.036(17) -0.020(10)
O42 0.19(2) 0.22(3) 0.18(3) -0.13(3) -0.02(2) 0.03(2)
O43 0.252(12) 0.191(11) 0.102(7) -0.033(6) 0.001(7) -0.044(9)
O44 0.252(12) 0.191(11) 0.102(7) -0.033(6) 0.001(7) -0.044(9)
F1 0.227(16) 0.214(19) 0.27(3) -0.033(19) 0.101(16) 0.010(13)
F2 0.227(16) 0.214(19) 0.27(3) -0.033(19) 0.101(16) 0.010(13)
F3 0.227(16) 0.214(19) 0.27(3) -0.033(19) 0.101(16) 0.010(13)
F4 0.180(7) 0.120(6) 0.146(7) -0.012(5) -0.060(6) 0.017(5)
F5 0.180(7) 0.120(6) 0.146(7) -0.012(5) -0.060(6) 0.017(5)
F6 0.180(7) 0.120(6) 0.146(7) -0.012(5) -0.060(6) 0.017(5)
S1 0.180(7) 0.120(6) 0.146(7) -0.012(5) -0.060(6) 0.017(5)
S2 0.252(12) 0.191(11) 0.102(7) -0.033(6) 0.001(7) -0.044(9)
C116 0.175(11) 0.245(19) 0.173(15) 0.053(14) 0.049(10) 0.042(12)
C129 0.126(8) 0.32(2) 0.118(11) 0.048(12) 0.013(7) 0.053(11)
N34 0.17(2) 0.117(17) 0.079(14) 0.042(12) 0.032(13) 0.103(16)
O45 0.140(16) 0.22(3) 0.082(13) 0.013(15) 0.003(12) 0.111(17)
O46 0.24(3) 0.146(19) 0.067(12) 0.033(12) -0.043(14) 0.070(18)
O47 0.168(17) 0.124(14) 0.047(8) 0.009(9) 0.009(9) 0.078(13)
O48 0.21(2) 0.108(14) 0.097(14) 0.056(12) 0.077(15) 0.081(15)
F7 0.175(11) 0.245(19) 0.173(15) 0.053(14) 0.049(10) 0.042(12)
F8 0.126(8) 0.32(2) 0.118(11) 0.048(12) 0.013(7) 0.053(11)
F9 0.175(11) 0.245(19) 0.173(15) 0.053(14) 0.049(10) 0.042(12)
F10 0.126(8) 0.32(2) 0.118(11) 0.048(12) 0.013(7) 0.053(11)
F11 0.126(8) 0.32(2) 0.118(11) 0.048(12) 0.013(7) 0.053(11)
F12 0.175(11) 0.245(19) 0.173(15) 0.053(14) 0.049(10) 0.042(12)
S3 0.117(5) 0.116(5) 0.060(3) 0.021(3) 0.024(3) 0.070(4)
S4 0.122(5) 0.119(5) 0.080(4) 0.045(4) 0.025(4) 0.079(4)
C117 0.13(2) 0.14(3) 0.067(15) 0.003(16) -0.009(15) -0.08(2)
C118 0.090(2) 0.065(2) 0.075(2) -0.0047(17) 0.0012(18) 0.0091(16)
N35 0.090(2) 0.065(2) 0.075(2) -0.0047(17) 0.0012(18) 0.0091(16)
O49 0.147(16) 0.116(14) 0.086(12) -0.028(11) -0.016(11) 0.068(12)
O50 0.111(12) 0.126(14) 0.047(8) -0.009(8) 0.019(8) 0.008(10)
O51 0.082(8) 0.051(7) 0.123(14) 0.007(8) 0.011(8) 0.028(6)
O52 0.142(14) 0.121(14) 0.071(10) -0.022(10) -0.009(10) 0.076(11)
F13 0.106(13) 0.22(3) 0.30(4) 0.02(3) -0.080(19) -0.012(14)
F14 0.154(15) 0.24(2) 0.067(10) -0.024(12) 0.029(10) 0.045(15)
F15 0.179(18) 0.134(16) 0.18(2) -0.015(15) 0.091(17) -0.004(13)
F16 0.146(12) 0.066(8) 0.100(11) 0.016(8) -0.006(9) -0.021(7)
F17 0.153(15) 0.181(19) 0.123(15) 0.016(13) -0.040(12) -0.106(14)
F18 0.108(13) 0.20(2) 0.23(3) 0.00(2) 0.037(16) -0.016(14)
S5 0.090(2) 0.065(2) 0.075(2) -0.0047(17) 0.0012(18) 0.0091(16)
S6 0.090(2) 0.065(2) 0.075(2) -0.0047(17) 0.0012(18) 0.0091(16)
C119 0.054(13) 0.089(17) 0.16(3) 0.028(17) -0.038(15) -0.006(10)
C71 0.035(8) 0.18(3) 0.082(16) -0.042(17) 0.001(9) 0.033(12)
N36 0.054(8) 0.100(13) 0.065(10) -0.009(9) -0.011(7) -0.003(8)
O53 0.138(15) 0.145(16) 0.034(7) -0.001(9) 0.004(8) -0.012(12)
O54 0.061(7) 0.102(11) 0.093(11) 0.017(9) 0.004(8) -0.011(7)
O55 0.050(7) 0.109(12) 0.097(12) -0.001(9) -0.023(7) -0.001(7)
O56 0.090(11) 0.18(2) 0.079(11) 0.026(12) -0.033(9) -0.057(11)
F25 0.089(10) 0.091(11) 0.26(3) -0.039(14) 0.022(13) -0.026(8)
F27 0.127(15) 0.20(2) 0.32(4) 0.17(3) -0.04(2) -0.020(15)
F35 0.079(5) 0.109(6) 0.180(11) 0.037(7) 0.004(6) -0.008(4)
F36 0.079(5) 0.109(6) 0.180(11) 0.037(7) 0.004(6) -0.008(4)
F37 0.079(5) 0.109(6) 0.180(11) 0.037(7) 0.004(6) -0.008(4)
F26 0.069(9) 0.101(11) 0.22(2) -0.011(12) 0.000(10) 0.010(7)
S7 0.064(3) 0.094(4) 0.069(3) 0.012(3) -0.005(3) -0.013(2)
S8 0.059(3) 0.080(3) 0.063(3) 0.008(2) -0.006(2) -0.014(2)
C120 0.14(3) 0.09(2) 0.13(3) -0.04(2) -0.03(2) 0.026(17)
C121 0.178(10) 0.148(10) 0.119(9) 0.015(7) 0.049(8) -0.019(8)
N37 0.071(9) 0.086(11) 0.060(10) 0.028(9) -0.003(8) -0.011(8)
O57 0.24(3) 0.25(3) 0.14(2) 0.08(2) -0.04(2) -0.20(3)
O58 0.081(8) 0.106(11) 0.049(7) 0.032(7) -0.014(6) -0.015(7)
O59 0.092(9) 0.067(8) 0.057(8) 0.019(6) -0.027(7) -0.019(6)
O60 0.095(13) 0.24(3) 0.090(15) 0.014(16) -0.011(11) -0.041(14)
F29 0.181(17) 0.082(11) 0.155(18) -0.036(11) 0.003(14) -0.021(10)
F30 0.179(18) 0.156(18) 0.16(2) 0.021(15) 0.045(16) 0.078(15)
F31 0.22(2) 0.049(8) 0.166(19) 0.030(10) -0.016(15) -0.009(9)
F32 0.178(10) 0.148(10) 0.119(9) 0.015(7) 0.049(8) -0.019(8)
F33 0.178(10) 0.148(10) 0.119(9) 0.015(7) 0.049(8) -0.019(8)
F34 0.178(10) 0.148(10) 0.119(9) 0.015(7) 0.049(8) -0.019(8)
S9 0.082(3) 0.069(3) 0.045(2) 0.009(2) -0.006(2) -0.017(2)
S10 0.080(3) 0.109(4) 0.066(3) 0.033(3) -0.013(3) -0.038(3)
C122 0.097(14) 0.044(10) 0.075(13) -0.023(9) -0.028(11) 0.022(9)
C123 0.055(10) 0.100(15) 0.035(8) -0.010(9) -0.001(7) 0.011(9)
N38 0.056(7) 0.051(7) 0.062(9) -0.009(6) -0.028(7) -0.005(5)
O61 0.061(7) 0.075(8) 0.050(7) 0.013(6) 0.004(5) 0.012(5)
O62 0.071(7) 0.058(7) 0.072(9) -0.010(6) -0.013(6) -0.010(5)
O63 0.051(6) 0.065(7) 0.068(8) 0.002(6) -0.024(6) -0.003(5)
O64 0.090(10) 0.054(8) 0.165(18) -0.007(9) -0.064(11) -0.016(7)
F38 0.124(11) 0.085(9) 0.107(11) -0.044(8) 0.036(8) 0.024(7)
F39 0.092(8) 0.109(9) 0.072(8) -0.007(7) -0.019(7) 0.055(7)
F40 0.085(8) 0.177(15) 0.039(6) -0.006(7) 0.008(5) 0.014(8)
F42 0.122(11) 0.202(18) 0.079(10) -0.081(11) -0.060(9) 0.080(11)
F43 0.086(8) 0.111(11) 0.091(10) 0.004(8) 0.010(7) 0.030(7)
F44 0.048(6) 0.137(11) 0.072(8) 0.008(8) 0.011(5) -0.014(6)
S11 0.0488(19) 0.053(2) 0.0363(18) -0.0056(15) -0.0026(14) 0.0027(14)
S12 0.058(2) 0.048(2) 0.073(3) -0.0179(19) -0.033(2) 0.0016(16)
C124 0.115(7) 0.212(13) 0.092(6) -0.028(8) 0.021(5) -0.042(7)
C125 0.077(15) 0.19(4) 0.072(17) 0.041(19) 0.019(12) -0.004(17)
N39 0.080(10) 0.054(8) 0.058(9) -0.006(6) 0.044(8) -0.002(6)
O65 0.107(10) 0.046(7) 0.094(11) 0.023(7) 0.051(9) 0.007(6)
O66 0.084(8) 0.050(7) 0.087(10) 0.006(6) 0.040(7) 0.019(6)
O67 0.079(8) 0.069(8) 0.063(8) 0.002(6) 0.046(7) 0.008(6)
O68 0.120(13) 0.057(8) 0.130(16) 0.003(9) 0.074(12) 0.003(7)
F45 0.115(7) 0.212(13) 0.092(6) -0.028(8) 0.021(5) -0.042(7)
F46 0.134(13) 0.190(19) 0.070(10) 0.003(11) 0.003(9) -0.003(12)
F47 0.089(9) 0.103(10) 0.110(12) -0.005(9) 0.013(8) 0.014(7)
F48 0.160(15) 0.070(9) 0.155(18) -0.040(10) 0.015(12) -0.013(8)
F49 0.115(7) 0.212(13) 0.092(6) -0.028(8) 0.021(5) -0.042(7)
F50 0.115(7) 0.212(13) 0.092(6) -0.028(8) 0.021(5) -0.042(7)
S13 0.074(3) 0.043(2) 0.063(3) 0.0033(18) 0.031(2) 0.0076(17)
S14 0.084(3) 0.044(2) 0.068(3) -0.0010(19) 0.042(2) -0.0025(18)
C126 0.059(10) 0.080(13) 0.049(10) -0.008(9) 0.012(8) -0.029(8)
C127 0.047(8) 0.073(11) 0.038(8) 0.018(7) -0.005(6) -0.009(7)
N40 0.053(7) 0.048(7) 0.051(8) -0.005(6) -0.010(6) -0.007(5)
O69 0.057(7) 0.076(8) 0.067(8) -0.032(7) -0.002(6) -0.009(5)
O70 0.091(9) 0.052(7) 0.083(10) 0.008(7) 0.007(8) 0.000(6)
O71 0.061(7) 0.108(11) 0.047(7) -0.010(7) -0.016(6) -0.002(6)
O72 0.083(9) 0.057(8) 0.097(11) -0.015(7) -0.011(8) 0.006(6)
F51 0.142(13) 0.111(12) 0.111(13) 0.028(10) 0.035(10) -0.050(10)
F52 0.201(18) 0.131(13) 0.056(8) 0.018(8) -0.010(10) -0.081(12)
F53 0.133(12) 0.152(14) 0.044(7) -0.014(8) 0.021(7) -0.064(10)
F54 0.113(12) 0.190(19) 0.133(16) 0.032(14) 0.082(12) 0.020(12)
F56 0.081(8) 0.157(14) 0.068(8) 0.021(8) 0.002(7) -0.056(8)
F57 0.116(11) 0.102(10) 0.123(13) 0.064(10) 0.034(9) 0.003(8)
S15 0.0432(17) 0.0437(17) 0.0311(16) 0.0029(13) -0.0039(13) 0.0039(12)
S16 0.0364(15) 0.0472(18) 0.0392(18) 0.0037(14) -0.0048(14) -0.0019(12)
C128 0.105(16) 0.087(14) 0.038(9) 0.000(9) -0.008(10) 0.016(12)
C141 0.101(17) 0.045(11) 0.16(3) 0.024(14) 0.068(18) 0.010(10)
N41 0.071(9) 0.081(11) 0.058(9) 0.012(8) 0.009(8) 0.016(8)
O73 0.29(3) 0.108(15) 0.067(12) 0.029(11) 0.040(15) 0.074(17)
O74 0.111(11) 0.068(9) 0.098(13) -0.011(8) -0.023(10) -0.004(8)
O75 0.082(8) 0.073(8) 0.057(8) 0.008(6) -0.014(6) 0.024(6)
O76 0.078(10) 0.161(17) 0.091(12) 0.046(12) -0.034(9) -0.037(10)
F58 0.137(12) 0.119(12) 0.109(12) -0.009(9) 0.072(11) 0.023(10)
F59 0.174(18) 0.102(12) 0.18(2) -0.056(13) 0.068(16) -0.026(12)
F60 0.137(12) 0.128(12) 0.064(8) -0.032(8) -0.019(8) -0.005(9)
F61 0.136(11) 0.065(7) 0.072(8) 0.007(6) -0.031(7) 0.010(6)
F62 0.080(8) 0.074(8) 0.22(2) -0.013(10) 0.059(11) 0.001(6)
F63 0.24(2) 0.129(15) 0.152(19) 0.059(14) 0.029(16) 0.094(16)
S17 0.054(2) 0.062(2) 0.052(2) 0.0159(19) 0.0064(18) -0.0006(16)
S18 0.059(2) 0.063(2) 0.040(2) 0.0151(17) 0.0027(17) -0.0018(17)
C130 0.079(12) 0.049(10) 0.064(12) -0.003(8) -0.005(9) -0.002(8)
C131 0.060(11) 0.17(3) 0.035(9) 0.040(13) -0.006(8) -0.016(13)
N42 0.064(8) 0.058(8) 0.035(6) 0.000(6) -0.002(6) -0.019(6)
O77 0.079(9) 0.191(18) 0.036(7) 0.033(9) -0.013(6) -0.050(10)
O78 0.205(19) 0.061(9) 0.073(10) 0.021(7) -0.067(12) -0.054(10)
O79 0.071(7) 0.059(7) 0.057(7) 0.002(6) 0.017(6) -0.011(5)
O80 0.067(7) 0.089(10) 0.062(8) -0.024(7) -0.004(6) 0.003(6)
F64 0.057(7) 0.42(4) 0.112(13) 0.151(19) -0.009(8) -0.060(13)
F65 0.054(5) 0.092(8) 0.070(7) -0.026(6) 0.001(5) -0.020(5)
F66 0.126(12) 0.085(9) 0.130(14) 0.012(9) -0.041(10) 0.023(8)
F67 0.089(8) 0.152(13) 0.087(10) 0.033(9) -0.046(8) -0.044(8)
F68 0.095(9) 0.125(12) 0.108(12) -0.044(10) 0.031(8) 0.001(8)
F69 0.094(11) 0.27(3) 0.17(2) -0.069(19) -0.038(12) 0.092(15)
S19 0.082(3) 0.070(3) 0.040(2) 0.0132(19) -0.017(2) -0.036(2)
S20 0.052(2) 0.065(2) 0.042(2) -0.0001(17) 0.0032(16) -0.0151(16)
C132 0.057(10) 0.075(12) 0.069(12) -0.032(10) 0.020(9) -0.025(9)
C133 0.060(11) 0.094(15) 0.050(10) -0.016(10) 0.018(8) 0.008(9)
N43 0.056(7) 0.057(8) 0.063(9) -0.006(7) 0.001(7) -0.005(6)
O81 0.156(15) 0.044(8) 0.091(12) -0.021(7) 0.009(10) -0.019(8)
O82 0.085(8) 0.068(8) 0.055(7) -0.011(6) 0.012(6) -0.022(6)
O83 0.103(11) 0.070(9) 0.078(10) 0.007(7) -0.011(8) 0.011(7)
O84 0.071(9) 0.21(2) 0.066(10) -0.074(12) 0.014(7) -0.020(11)
F70 0.088(7) 0.080(8) 0.105(10) -0.012(7) 0.023(8) -0.034(6)
F71 0.088(8) 0.054(7) 0.201(18) 0.014(9) 0.045(9) -0.014(6)
F72 0.075(7) 0.116(11) 0.127(12) -0.068(10) 0.004(8) -0.022(7)
F73 0.094(9) 0.152(14) 0.070(9) -0.041(9) 0.019(7) 0.013(8)
F74 0.125(11) 0.118(12) 0.072(9) 0.032(8) 0.036(8) 0.026(9)
F75 0.054(6) 0.114(10) 0.078(8) -0.024(7) 0.007(6) 0.000(6)
S21 0.058(2) 0.055(2) 0.044(2) -0.0052(17) 0.0040(17) -0.0121(16)
S22 0.066(3) 0.077(3) 0.059(3) -0.025(2) 0.014(2) -0.020(2)
C134 0.060(10) 0.099(14) 0.035(8) -0.010(9) -0.008(7) 0.005(9)
C135 0.046(8) 0.082(12) 0.038(8) -0.009(8) 0.000(6) 0.015(7)
N44 0.057(7) 0.044(7) 0.040(6) -0.009(5) 0.006(5) -0.004(5)
O85 0.059(6) 0.086(8) 0.038(6) -0.005(6) -0.016(5) 0.023(6)
O86 0.097(10) 0.065(8) 0.066(9) 0.004(7) 0.020(7) -0.008(7)
O87 0.126(12) 0.037(6) 0.087(11) -0.017(6) -0.044(9) 0.016(6)
O88 0.055(7) 0.144(14) 0.053(8) -0.023(8) 0.002(6) 0.021(7)
F76 0.090(7) 0.049(6) 0.106(10) 0.006(6) -0.001(7) 0.013(5)
F77 0.056(6) 0.107(9) 0.082(8) -0.024(7) -0.021(6) 0.020(5)
F78 0.093(8) 0.110(10) 0.051(6) 0.024(6) -0.013(6) 0.015(7)
F79 0.102(9) 0.138(12) 0.059(8) -0.042(8) -0.025(7) 0.011(8)
F80 0.063(6) 0.113(9) 0.066(7) -0.009(6) -0.001(5) -0.018(6)
F81 0.068(6) 0.098(9) 0.087(9) -0.038(7) 0.024(6) 0.010(6)
S23 0.056(2) 0.066(3) 0.040(2) -0.0163(18) -0.0089(17) 0.0192(17)
S24 0.0497(18) 0.0409(17) 0.0318(16) 0.0011(13) 0.0014(14) 0.0105(13)
C136 0.150(9) 0.198(13) 0.149(11) 0.087(11) -0.053(7) -0.036(9)
C137 0.072(13) 0.14(2) 0.043(10) -0.019(12) -0.015(9) 0.011(12)
N46 0.102(14) 0.071(12) 0.128(19) -0.046(12) -0.029(12) 0.026(9)
O89 0.113(12) 0.132(15) 0.059(9) -0.006(9) 0.012(9) 0.001(10)
O90 0.131(13) 0.076(10) 0.119(15) -0.045(10) 0.023(11) -0.033(9)
O91 0.122(11) 0.091(10) 0.048(7) 0.007(7) 0.012(8) 0.006(8)
O92 0.095(10) 0.094(10) 0.063(9) 0.025(8) 0.007(7) 0.038(8)
F82 0.108(11) 0.138(14) 0.165(17) -0.073(13) -0.073(11) 0.026(9)
F83 0.138(13) 0.180(18) 0.058(8) -0.009(9) 0.019(8) 0.004(11)
F84 0.121(11) 0.064(8) 0.134(13) -0.022(8) -0.052(9) 0.012(7)
F85 0.150(9) 0.198(13) 0.149(11) 0.087(11) -0.053(7) -0.036(9)
F86 0.150(9) 0.198(13) 0.149(11) 0.087(11) -0.053(7) -0.036(9)
F87 0.150(9) 0.198(13) 0.149(11) 0.087(11) -0.053(7) -0.036(9)
S25 0.090(3) 0.044(2) 0.053(2) -0.0001(19) -0.017(2) -0.0068(17)
S26 0.079(3) 0.058(2) 0.044(2) 0.0013(18) -0.011(2) 0.0040(19)
C138 0.283(12) 0.113(6) 0.075(4) 0.002(4) 0.038(5) 0.021(6)
C96 0.149(6) 0.103(5) 0.082(4) 0.003(4) 0.009(4) 0.042(4)
N47 0.24(3) 0.105(18) 0.088(17) -0.021(14) -0.08(2) 0.040(18)
O93 0.283(12) 0.113(6) 0.075(4) 0.002(4) 0.038(5) 0.021(6)
O94 0.283(12) 0.113(6) 0.075(4) 0.002(4) 0.038(5) 0.021(6)
C142 0.043(7) 0.041(7) 0.027(6) -0.003(5) -0.002(5) 0.012(5)
O96 0.140(18) 0.117(17) 0.18(3) 0.012(16) -0.034(17) 0.016(13)
097 0.151(17) 0.20(3) 0.053(10) 0.009(13) 0.013(11) 0.046(16)
F88 0.263(19) 0.205(18) 0.190(19) -0.001(14) 0.011(14) 0.002(13)
F89 0.263(19) 0.205(18) 0.190(19) -0.001(14) 0.011(14) 0.002(13)
F41 0.142(9) 0.125(9) 0.252(19) -0.074(11) 0.005(10) -0.008(7)
F90 0.263(19) 0.205(18) 0.190(19) -0.001(14) 0.011(14) 0.002(13)
F55 0.142(9) 0.125(9) 0.252(19) -0.074(11) 0.005(10) -0.008(7)
F28 0.142(9) 0.125(9) 0.252(19) -0.074(11) 0.005(10) -0.008(7)
S27 0.149(6) 0.103(5) 0.082(4) 0.003(4) 0.009(4) 0.042(4)
S28 0.283(12) 0.113(6) 0.075(4) 0.002(4) 0.038(5) 0.021(6)
C139 0.211(9) 0.179(8) 0.078(4) 0.011(5) 0.018(5) -0.010(7)
C140 0.242(9) 0.100(4) 0.137(6) -0.021(4) 0.029(6) 0.034(5)
N45 0.211(9) 0.179(8) 0.078(4) 0.011(5) 0.018(5) -0.010(7)
O98 0.242(9) 0.100(4) 0.137(6) -0.021(4) 0.029(6) 0.034(5)
O99 0.211(9) 0.179(8) 0.078(4) 0.011(5) 0.018(5) -0.010(7)
O100 0.242(9) 0.100(4) 0.137(6) -0.021(4) 0.029(6) 0.034(5)
O101 0.211(9) 0.179(8) 0.078(4) 0.011(5) 0.018(5) -0.010(7)
F19 0.259(19) 0.36(3) 0.175(19) 0.016(19) 0.079(15) 0.06(2)
F20 0.259(19) 0.36(3) 0.175(19) 0.016(19) 0.079(15) 0.06(2)
F21 0.259(19) 0.36(3) 0.175(19) 0.016(19) 0.079(15) 0.06(2)
F22 0.242(9) 0.100(4) 0.137(6) -0.021(4) 0.029(6) 0.034(5)
F23 0.242(9) 0.100(4) 0.137(6) -0.021(4) 0.029(6) 0.034(5)
F24 0.242(9) 0.100(4) 0.137(6) -0.021(4) 0.029(6) 0.034(5)
S29 0.211(9) 0.179(8) 0.078(4) 0.011(5) 0.018(5) -0.010(7)
S30 0.242(9) 0.100(4) 0.137(6) -0.021(4) 0.029(6) 0.034(5)

loop_
_atom_type_symbol
_atom_type_description
_atom_type_scat_dispersion_real
_atom_type_scat_dispersion_imag
_atom_type_scat_source
C C 0.0033 0.0016 'International Tables Vol C Tables 4.2.6.8 and 6.1.1.4'
H H 0.0000 0.0000 'International Tables Vol C Tables 4.2.6.8 and 6.1.1.4'
N N 0.0061 0.0033 'International Tables Vol C Tables 4.2.6.8 and 6.1.1.4'
O O 0.0106 0.0060 'International Tables Vol C Tables 4.2.6.8 and 6.1.1.4'
F F 0.0171 0.0103 'International Tables Vol C Tables 4.2.6.8 and 6.1.1.4'
S S 0.1246 0.1234 'International Tables Vol C Tables 4.2.6.8 and 6.1.1.4'
Er Er -0.2586 4.9576 'International Tables Vol C Tables 4.2.6.8 and 6.1.1.4'

loop_
_geom_angle_atom_site_label_1
_geom_angle_atom_site_label_2
_geom_angle_atom_site_label_3
_geom_angle
O6 C1 O7 123.1(10)
O6 C1 C84 119.8(11)
O7 C1 C84 117.1(11)
O6 C1 Er2 52.0(5)
O7 C1 Er2 71.5(6)
C84 C1 Er2 170.0(10)
N5 C2 C107 111.2(18)
N9 C3 N32 112(2)
C34 C4 N3 107.6(19)
O29 C5 O26 128.1(18)
O29 C5 C95 121(3)
O26 C5 C95 111(3)
O29 C5 Er5 74.6(12)
O26 C5 Er5 53.8(10)
C95 C5 Er5 161.5(19)
C23 C6 N3 118(2)
N7 C9 N14 110.0(13)
N29 C10 C51 103(2)
N8 C11 C47 114.8(12)
C105 C12 N6 105.2(19)
C53 C13 N11 118(3)
N25 C18 C80 106.4(13)
C15 C19 N29 117(2)
C44 C21 N27 98(2)
O24 C24 O8 122.1(11)
O24 C24 C35 117.8(11)
O8 C24 C35 120.1(10)
O24 C24 Er1 63.4(6)
O8 C24 Er1 58.6(6)
C35 C24 Er1 178.7(9)
C25 C26 N9 114(3)
C45 C27 N2 108.1(17)
C77 C28 N12 109.4(14)
N15 C29 C69 109.5(14)
C88 C30 N19 119(2)
N3 C31 N4 111(2)
N18 C32 N6 110.8(17)
C41 C33 N32 113(3)
C4 C34 N4 102(2)
N25 C35 C24 112.0(10)
C36 C37 N30 110(3)
N8 C38 N5 108.3(14)
C40 C39 N12 114(2)
C33 C41 N9 101(3)
O12 C42 O36 127.8(12)
O12 C42 C76 117.9(11)
O36 C42 C76 114.2(11)
C14 C43 N23 111.1(15)
N19 C44 C21 114(2)
C27 C45 N13 105.8(18)
C20 C46 N14 113(2)
O10 C47 O13 123.5(11)
O10 C47 C11 115.2(12)
O13 C47 C11 121.3(12)
O10 C47 Er1 61.4(6)
O13 C47 Er1 62.9(6)
C11 C47 Er1 169.0(9)
N32 C48 C112 116.6(16)
N27 C49 C70 114.6(13)
N18 C50 C94 111.8(13)
N31 C51 C10 111(2)
C81 C52 N8 109.5(16)
O39 C54 O14 121.6(10)
O39 C54 C58 120.3(10)
O14 C54 C58 118.0(10)
O39 C54 Er2 59.2(6)
O14 C54 Er2 64.3(5)
C58 C54 Er2 164.1(8)
N11 C55 N26 109.2(14)
C8 C56 N2 104(3)
C72 C57 N23 107.5(13)
N28 C58 C54 114.0(10)
N7 C59 C82 111.9(11)
N12 C60 N24 107.6(13)
O27 C61 O19 126.3(12)
O27 C61 C99 115.6(12)
O19 C61 C99 117.8(12)
O37 C62 O40 127.8(10)
O37 C62 C79 114.8(10)
O40 C62 C79 117.4(10)
C104 C63 N10 105.4(13)
N16 C64 N1 108.7(13)
C98 C65 N28 107.9(16)
O34 C66 O17 127.1(10)
O34 C66 C100 118.9(10)
O17 C66 C100 113.7(10)
N13 C67 C111 113.6(11)
C17 C68 N6 116(3)
C29 C69 N21 104.2(15)
O18 C70 O4 125.9(14)
O18 C70 C49 121.4(13)
O4 C70 C49 112.5(14)
N22 C72 C57 106.4(14)
N23 C73 N22 108.1(13)
N26 C74 C93 105.5(15)
N25 C75 N17 107.7(14)
C42 C76 N22 113.3(11)
C28 C77 N24 105.0(15)
N24 C79 C62 114.8(9)
N17 C80 C18 108.5(14)
C52 C81 N5 104.9(17)
O28 C82 O32 126.1(12)
O28 C82 C59 119.7(12)
O32 C82 C59 114.1(11)
N10 C83 N20 107.2(12)
N26 C84 C1 116.5(12)
O38 C85 O31 127.2(11)
O38 C85 C91 114.9(12)
O31 C85 C91 117.8(11)
C22 C86 N21 109.1(16)
N20 C87 C78 112.3(14)
N21 C89 N15 108.9(12)
C101 C90 N7 108.2(13)
N31 C91 C85 114.6(13)
C7 C92 N16 113.4(18)
N11 C93 C74 106.1(14)
O5 C94 O22 120.8(13)
O5 C94 C50 118.8(13)
O22 C94 C50 120.4(12)
O5 C94 Er5 62.5(7)
O22 C94 Er5 58.5(7)
C50 C94 Er5 178.5(10)
N15 C95 C5 116(2)
C103 C97 N1 106.2(14)
C65 C98 N30 107(2)
N4 C99 C61 109.8(13)
N10 C100 C66 114.7(10)
C90 C101 N14 108.1(13)
O33 C102 O1 126.0(11)
O33 C102 C142 119.2(10)
O1 C102 C142 114.7(10)
N16 C103 C97 108.5(12)
C63 C104 N20 108.0(12)
C12 C105 N18 112.1(17)
N27 C106 N19 110.0(17)
C16 C108 N17 113(3)
N29 C109 N31 110.0(16)
N28 C110 N30 105.8(19)
O30 C111 O3 118.3(11)
O30 C111 C67 123.6(12)
O3 C111 C67 118.1(11)
O30 C111 Er3 60.8(7)
O3 C111 Er3 57.8(6)
C67 C111 Er3 173.7(10)
O15 C112 O35 121.8(13)
O15 C112 C48 120.2(14)
O35 C112 C48 118.0(15)
O15 C112 Er3 47.2(7)
O35 C112 Er3 74.9(8)
C48 C112 Er3 166.4(11)
N2 C113 N13 108.4(18)
C64 N1 C97 108.3(11)
C64 N1 C142 126.5(11)
C97 N1 C142 125.1(12)
C113 N2 C27 110.3(15)
C113 N2 C56 118(2)
C27 N2 C56 131(2)
C31 N3 C4 109(2)
C31 N3 C6 126(2)
C4 N3 C6 124.5(18)
C31 N4 C34 109.7(17)
C31 N4 C99 130.0(19)
C34 N4 C99 119.6(19)
C38 N5 C81 107.5(14)
C38 N5 C2 129.6(18)
C81 N5 C2 122.6(18)
C32 N6 C12 107.9(16)
C32 N6 C68 124(2)
C12 N6 C68 127(3)
C9 N7 C90 106.6(11)
C9 N7 C59 125.8(11)
C90 N7 C59 127.6(11)
C38 N8 C52 109.7(13)
C38 N8 C11 123.6(13)
C52 N8 C11 126.3(13)
C55 N11 C93 110.6(14)
C55 N11 C13 119(2)
C93 N11 C13 130(2)
C3 N9 C41 108(2)
C3 N9 C26 116(3)
C41 N9 C26 133(3)
C83 N10 C63 111.2(11)
C83 N10 C100 126.1(11)
C63 N10 C100 122.6(11)
C75 N25 C18 109.4(12)
C75 N25 C35 126.0(13)
C18 N25 C35 124.2(12)
C60 N12 C28 108.1(14)
C60 N12 C39 121.4(17)
C28 N12 C39 130.1(16)
C113 N13 C45 107.3(14)
C113 N13 C67 125.9(14)
C45 N13 C67 126.7(12)
C9 N14 C101 107.0(12)
C9 N14 C46 126.0(17)
C101 N14 C46 127.1(16)
C29 N15 C89 107.4(12)
C29 N15 C95 126.2(14)
C89 N15 C95 126.4(13)
C64 N16 C103 108.3(12)
C64 N16 C92 127.0(16)
C103 N16 C92 124.7(14)
C75 N17 C80 107.9(12)
C75 N17 C108 126(2)
C80 N17 C108 126(2)
C83 N20 C104 108.2(11)
C83 N20 C87 127.6(12)
C104 N20 C87 124.0(12)
C89 N21 C69 109.9(12)
C89 N21 C86 124.8(15)
C69 N21 C86 125.3(16)
C73 N22 C72 109.5(12)
C73 N22 C76 127.7(12)
C72 N22 C76 122.7(12)
C73 N23 C57 108.5(12)
C73 N23 C43 123.6(12)
C57 N23 C43 127.9(13)
C60 N24 C77 109.6(12)
C60 N24 C79 124.6(11)
C77 N24 C79 125.7(12)
C55 N26 C74 108.6(12)
C55 N26 C84 125.7(15)
C74 N26 C84 125.6(15)
C106 N27 C21 111.6(17)
C106 N27 C49 127.3(16)
C21 N27 C49 121.0(18)
C110 N28 C65 110.2(15)
C110 N28 C58 125.1(15)
C65 N28 C58 124.5(12)
C32 N18 C105 103.8(15)
C32 N18 C50 127.3(15)
C105 N18 C50 128.4(13)
C44 N19 C106 105.7(18)
C44 N19 C30 124.1(18)
C106 N19 C30 129.0(18)
C109 N29 C10 109(2)
C109 N29 C19 127(2)
C10 N29 C19 124(2)
C110 N30 C98 109.1(19)
C110 N30 C37 130(3)
C98 N30 C37 116(3)
C51 N31 C109 107.6(16)
C51 N31 C91 126.6(17)
C109 N31 C91 125.6(15)
C3 N32 C33 104(2)
C3 N32 C48 130(2)
C33 N32 C48 125.9(18)
C102 O1 Er1 138.4(8)
C111 O3 Er5 129.8(8)
C111 O3 Er3 96.0(7)
Er5 O3 Er3 111.5(3)
C70 O4 Er3 176.6(11)
C94 O5 Er3 154.8(9)
C94 O5 Er5 91.2(8)
Er3 O5 Er5 110.3(3)
C1 O6 Er2 103.5(7)
C1 O7 Er4 151.4(8)
C1 O7 Er2 82.8(7)
Er4 O7 Er2 121.5(3)
C24 O8 Er1 95.2(7)
C47 O10 Er1 91.5(7)
C42 O12 Er1 144.3(8)
C47 O13 Er1 89.9(7)
C54 O14 Er1 127.2(7)
C54 O14 Er2 88.8(6)
Er1 O14 Er2 109.4(3)
C112 O15 Er3 109.9(9)
C66 O17 Er3 131.8(8)
C70 O18 Er4 120.1(10)
C61 O19 Er4 136.3(9)
C94 O22 Er5 95.3(8)
C24 O24 Er2 155.3(8)
C24 O24 Er1 90.8(7)
Er2 O24 Er1 112.7(3)
C5 O26 Er5 99.4(16)
C61 O27 Er2 152.8(10)
C5 O29 Er5 81.0(16)
C111 O30 Er3 93.3(8)
C85 O31 Er3 134.0(8)
C82 O32 Er5 134.9(8)
C66 O34 Er5 143.9(7)
C112 O35 Er4 156.9(10)
C42 O36 Er2 132.8(8)
C62 O37 Er4 145.0(8)
C85 O38 Er4 144.4(8)
C54 O39 Er2 95.2(7)
C62 O40 Er2 135.0(7)
O1 Er1 O12 140.4(3)
O1 Er1 O11 77.0(3)
O12 Er1 O11 141.0(3)
O1 Er1 O14 77.7(3)
O12 Er1 O14 73.4(3)
O11 Er1 O14 140.9(3)
O1 Er1 O10 77.8(3)
O12 Er1 O10 119.4(3)
O11 Er1 O10 69.9(3)
O14 Er1 O10 75.9(3)
O1 Er1 O9 136.5(3)
O12 Er1 O9 71.3(3)
O11 Er1 O9 71.1(3)
O14 Er1 O9 144.0(3)
O10 Er1 O9 116.2(3)
O1 Er1 O8 76.5(3)
O12 Er1 O8 94.4(3)
O11 Er1 O8 83.1(3)
O14 Er1 O8 118.9(3)
O10 Er1 O8 146.2(3)
O9 Er1 O8 71.0(3)
O1 Er1 O13 131.3(3)
O12 Er1 O13 78.8(3)
O11 Er1 O13 79.2(3)
O14 Er1 O13 96.1(3)
O10 Er1 O13 54.2(3)
O9 Er1 O13 70.4(3)
O8 Er1 O13 141.0(3)
O1 Er1 O24 74.9(3)
O12 Er1 O24 69.7(3)
O11 Er1 O24 131.1(3)
O14 Er1 O24 68.2(3)
O10 Er1 O24 138.5(3)
O9 Er1 O24 105.1(3)
O8 Er1 O24 51.9(3)
O13 Er1 O24 147.5(3)
O1 Er1 C47 104.2(3)
O12 Er1 C47 101.1(3)
O11 Er1 C47 70.3(3)
O14 Er1 C47 87.8(3)
O10 Er1 C47 27.1(4)
O9 Er1 C47 92.2(3)
O8 Er1 C47 152.2(3)
O13 Er1 C47 27.2(3)
O24 Er1 C47 155.8(3)
O1 Er1 C24 74.0(3)
O12 Er1 C24 81.3(3)
O11 Er1 C24 107.5(3)
O14 Er1 C24 93.4(3)
O10 Er1 C24 151.4(3)
O9 Er1 C24 88.1(3)
O8 Er1 C24 26.1(3)
O13 Er1 C24 154.4(3)
O24 Er1 C24 25.8(3)
C47 Er1 C24 177.5(4)
O27 Er2 O40 74.8(3)
O27 Er2 O24 137.5(3)
O40 Er2 O24 146.2(3)
O27 Er2 O6 131.4(3)
O40 Er2 O6 82.1(3)
O24 Er2 O6 79.5(3)
O27 Er2 O36 77.6(4)
O40 Er2 O36 131.8(3)
O24 Er2 O36 75.5(3)
O6 Er2 O36 87.5(3)
O27 Er2 O2 134.8(4)
O40 Er2 O2 73.2(3)
O24 Er2 O2 74.6(3)
O6 Er2 O2 73.9(3)
O36 Er2 O2 147.1(3)
O27 Er2 O39 73.9(4)
O40 Er2 O39 82.9(3)
O24 Er2 O39 96.2(3)
O6 Er2 O39 144.7(3)
O36 Er2 O39 125.7(3)
O2 Er2 O39 71.2(3)
O27 Er2 O14 72.6(3)
O40 Er2 O14 129.8(3)
O24 Er2 O14 69.3(3)
O6 Er2 O14 147.3(3)
O36 Er2 O14 75.7(3)
O2 Er2 O14 105.7(3)
O39 Er2 O14 52.0(3)
O27 Er2 O7 81.7(3)
O40 Er2 O7 68.6(3)
O24 Er2 O7 117.3(3)
O6 Er2 O7 50.0(3)
O36 Er2 O7 68.9(3)
O2 Er2 O7 114.3(3)
O39 Er2 O7 146.4(3)
O14 Er2 O7 139.8(2)
O27 Er2 C54 67.6(3)
O40 Er2 C54 104.5(3)
O24 Er2 C54 85.6(3)
O6 Er2 C54 160.9(3)
O36 Er2 C54 100.4(3)
O2 Er2 C54 90.7(3)
O39 Er2 C54 25.6(3)
O14 Er2 C54 26.9(3)
O7 Er2 C54 149.1(3)
O27 Er2 C1 107.0(4)
O40 Er2 C1 72.4(3)
O24 Er2 C1 99.4(3)
O6 Er2 C1 24.4(3)
O36 Er2 C1 79.0(3)
O2 Er2 C1 92.7(3)
O39 Er2 C1 153.7(3)
O14 Er2 C1 154.2(3)
O7 Er2 C1 25.7(3)
C54 Er2 C1 174.5(3)
O4 Er3 O31 77.0(3)
O4 Er3 O15 121.0(4)
O31 Er3 O15 79.9(3)
O4 Er3 O16 141.4(4)
O31 Er3 O16 73.3(3)
O15 Er3 O16 77.3(4)
O4 Er3 O5 139.1(3)
O31 Er3 O5 143.9(3)
O15 Er3 O5 78.8(3)
O16 Er3 O5 73.7(3)
O4 Er3 O17 72.3(4)
O31 Er3 O17 134.2(3)
O15 Er3 O17 87.6(4)
O16 Er3 O17 146.0(3)
O5 Er3 O17 73.6(3)
O4 Er3 O3 83.8(4)
O31 Er3 O3 128.5(3)
O15 Er3 O3 148.0(3)
O16 Er3 O3 95.8(3)
O5 Er3 O3 69.3(3)
O17 Er3 O3 81.0(3)
O4 Er3 O30 76.7(5)
O31 Er3 O30 77.1(3)
O15 Er3 O30 146.6(4)
O16 Er3 O30 73.1(4)
O5 Er3 O30 106.7(4)
O17 Er3 O30 125.7(4)
O3 Er3 O30 52.0(3)
O4 Er3 C111 80.7(4)
O31 Er3 C111 103.0(3)
O15 Er3 C111 157.8(4)
O16 Er3 C111 82.5(4)
O5 Er3 C111 86.9(3)
O17 Er3 C111 104.6(3)
O3 Er3 C111 26.1(3)
O30 Er3 C111 25.9(3)
O4 Er3 C112 98.1(4)
O31 Er3 C112 72.4(3)
O15 Er3 C112 22.9(4)
O16 Er3 C112 95.8(4)
O5 Er3 C112 96.9(3)
O17 Er3 C112 79.2(3)
O3 Er3 C112 158.5(3)
O30 Er3 C112 149.4(3)
C111 Er3 C112 175.3(4)
O19 Er4 O7 93.9(4)
O19 Er4 O38 75.7(3)
O7 Er4 O38 136.6(3)
O19 Er4 O35 147.6(3)
O7 Er4 O35 92.7(4)
O38 Er4 O35 77.8(4)
O19 Er4 O18 83.7(4)
O7 Er4 O18 146.0(3)
O38 Er4 O18 75.8(4)
O35 Er4 O18 107.4(4)
O19 Er4 O37 75.0(3)
O7 Er4 O37 74.7(3)
O38 Er4 O37 138.1(3)
O35 Er4 O37 137.2(3)
O18 Er4 O37 71.9(3)
O19 Er4 O21 145.1(3)
O7 Er4 O21 83.8(3)
O38 Er4 O21 128.0(3)
O35 Er4 O21 67.2(3)
O18 Er4 O21 79.4(4)
O37 Er4 O21 70.8(3)
O19 Er4 O20 74.9(3)
O7 Er4 O20 67.9(3)
O38 Er4 O20 68.7(3)
O35 Er4 O20 78.3(4)
O18 Er4 O20 141.9(3)
O37 Er4 O20 129.5(3)
O21 Er4 O20 134.0(3)
O32 Er5 O34 141.2(3)
O32 Er5 O23 75.7(3)
O34 Er5 O23 142.9(3)
O32 Er5 O3 73.3(3)
O34 Er5 O3 74.7(3)
O23 Er5 O3 136.0(3)
O32 Er5 O25 137.0(3)
O34 Er5 O25 73.7(3)
O23 Er5 O25 72.5(3)
O3 Er5 O25 148.2(3)
O32 Er5 O26 86.6(5)
O34 Er5 O26 106.5(5)
O23 Er5 O26 71.3(4)
O3 Er5 O26 76.3(4)
O25 Er5 O26 109.2(5)
O32 Er5 O22 77.2(3)
O34 Er5 O22 99.6(3)
O23 Er5 O22 83.7(3)
O3 Er5 O22 118.2(3)
O25 Er5 O22 71.3(3)
O26 Er5 O22 153.0(5)
O32 Er5 O5 76.4(3)
O34 Er5 O5 71.7(3)
O23 Er5 O5 132.2(3)
O3 Er5 O5 68.1(3)
O25 Er5 O5 105.0(3)
O26 Er5 O5 143.6(4)
O22 Er5 O5 52.6(3)
O32 Er5 C94 74.3(4)
O34 Er5 C94 86.1(4)
O23 Er5 C94 107.9(4)
O3 Er5 C94 93.0(3)
O25 Er5 C94 88.7(3)
O26 Er5 C94 160.2(6)
O22 Er5 C94 26.3(3)
O5 Er5 C94 26.4(3)
O32 Er5 O29 135.4(5)
O34 Er5 O29 74.1(4)
O23 Er5 O29 77.2(4)
O3 Er5 O29 104.6(4)
O25 Er5 O29 62.7(5)
O26 Er5 O29 51.2(6)
O22 Er5 O29 133.5(5)
O5 Er5 O29 145.7(4)
C94 Er5 O29 148.6(5)
O32 Er5 C5 112.0(7)
O34 Er5 C5 90.5(6)
O23 Er5 C5 71.4(4)
O3 Er5 C5 92.2(6)
O25 Er5 C5 84.3(7)
O26 Er5 C5 26.8(9)
O22 Er5 C5 149.5(5)
O5 Er5 C5 156.1(4)
C94 Er5 C5 172.8(8)
O29 Er5 C5 24.4(7)
F4 C114 F5 102(2)
F4 C114 F6 106(2)
F5 C114 F6 102(2)
F4 C114 S1 121(2)
F5 C114 S1 113.1(19)
F6 C114 S1 111.2(19)
F3 C115 F1 103(3)
F3 C115 F2 102(3)
F1 C115 F2 114(3)
F3 C115 S2 116(3)
F1 C115 S2 113(3)
F2 C115 S2 109(3)
S2 N33 S1 129(2)
O41 S1 O42 127(2)
O41 S1 N33 118.2(17)
O42 S1 N33 103.8(19)
O41 S1 C114 106.0(16)
O42 S1 C114 95.4(16)
N33 S1 C114 100.6(17)
N33 S2 O44 116(2)
N33 S2 O43 111(2)
O44 S2 O43 119.4(18)
N33 S2 C115 106.6(19)
O44 S2 C115 100(2)
O43 S2 C115 101(2)
F7 C116 F12 109(3)
F7 C116 F9 106(3)
F12 C116 F9 107(3)
F7 C116 S3 109(3)
F12 C116 S3 110(3)
F9 C116 S3 114(3)
F10 C129 F11 107(3)
F10 C129 F8 127(4)
F11 C129 F8 100(3)
F10 C129 S4 111(3)
F11 C129 S4 106(3)
F8 C129 S4 104(2)
S3 N34 S4 123.5(16)
O47 S3 N34 115.9(14)
O47 S3 O48 121.5(10)
N34 S3 O48 105.0(14)
O47 S3 C116 101.8(14)
N34 S3 C116 106.9(14)
O48 S3 C116 104.3(15)
O46 S4 O45 122.5(12)
O46 S4 N34 114.1(17)
O45 S4 N34 108.6(13)
O46 S4 C129 108.8(15)
O45 S4 C129 96.1(14)
N34 S4 C129 103.7(13)
F17 C117 F16 116(3)
F17 C117 F18 97(3)
F16 C117 F18 101(2)
F17 C117 S5 121(2)
F16 C117 S5 116(2)
F18 C117 S5 97.8(19)
F15 C118 F14 107(2)
F15 C118 F13 107(2)
F14 C118 F13 111(2)
F15 C118 S6 111.8(14)
F14 C118 S6 111.5(15)
F13 C118 S6 108.8(16)
S5 N35 S6 125.9(11)
O51 S5 O52 116.8(11)
O51 S5 N35 109.0(10)
O52 S5 N35 117.2(10)
O51 S5 C117 107.6(14)
O52 S5 C117 95.4(15)
N35 S5 C117 109.5(12)
O49 S6 O50 120.0(12)
O49 S6 N35 116.8(11)
O50 S6 N35 109.3(10)
O49 S6 C118 102.1(11)
O50 S6 C118 101.6(10)
N35 S6 C118 104.1(10)
F26 C119 F25 113(3)
F26 C119 F27 110(2)
F25 C119 F27 107(2)
F26 C119 S8 111.2(18)
F25 C119 S8 113.4(17)
F27 C119 S8 101(2)
F37 C71 F35 103.6(16)
F37 C71 F36 110.1(19)
F35 C71 F36 101.3(18)
F37 C71 S7 111.9(17)
F35 C71 S7 113.8(16)
F36 C71 S7 115.1(12)
S7 N36 S8 125.0(11)
O54 S7 O53 118.8(11)
O54 S7 N36 119.7(10)
O53 S7 N36 107.1(10)
O54 S7 C71 103.5(9)
O53 S7 C71 102.7(11)
N36 S7 C71 102.1(10)
O55 S8 O56 118.5(11)
O55 S8 N36 115.7(9)
O56 S8 N36 109.8(10)
O55 S8 C119 105.8(11)
O56 S8 C119 106.4(12)
N36 S8 C119 98.0(13)
F31 C120 F30 110(3)
F31 C120 F29 110(3)
F30 C120 F29 111(3)
F31 C120 S9 111(3)
F30 C120 S9 107(2)
F29 C120 S9 109(2)
F33 C121 F34 116(4)
F33 C121 F32 109(4)
F34 C121 F32 102(3)
F33 C121 S10 114(3)
F34 C121 S10 104(3)
F32 C121 S10 111(3)
S9 N37 S10 126.3(11)
O58 S9 O59 118.8(8)
O58 S9 N37 118.3(9)
O59 S9 N37 107.1(9)
O58 S9 C120 104.1(13)
O59 S9 C120 103.9(14)
N37 S9 C120 102.3(15)
O60 S10 O57 119.5(17)
O60 S10 N37 115.9(12)
O57 S10 N37 108.7(13)
O60 S10 C121 104(2)
O57 S10 C121 103(2)
N37 S10 C121 103.7(15)
F43 C122 F42 104(2)
F43 C122 F39 107.0(18)
F42 C122 F39 108.4(15)
F43 C122 S12 113.3(13)
F42 C122 S12 114.6(16)
F39 C122 S12 109.3(17)
F38 C123 F44 110.1(16)
F38 C123 F40 111.2(16)
F44 C123 F40 100.1(16)
F38 C123 S11 116.3(16)
F44 C123 S11 109.7(12)
F40 C123 S11 108.1(12)
S12 N38 S11 124.9(8)
O62 S11 O61 119.0(8)
O62 S11 N38 116.5(7)
O61 S11 N38 108.1(8)
O62 S11 C123 105.3(8)
O61 S11 C123 101.7(8)
N38 S11 C123 103.9(9)
O64 S12 O63 120.7(10)
O64 S12 N38 105.9(8)
O63 S12 N38 114.8(7)
O64 S12 C122 103.8(11)
O63 S12 C122 106.3(8)
N38 S12 C122 103.4(9)
F50 C124 F49 109(4)
F50 C124 F45 109(3)
F49 C124 F45 110(3)
F50 C124 S14 111(3)
F49 C124 S14 111(3)
F45 C124 S14 106(3)
F46 C125 F47 112(3)
F46 C125 F48 107(3)
F47 C125 F48 113(2)
F46 C125 S13 109.2(19)
F47 C125 S13 110(2)
F48 C125 S13 106(2)
S14 N39 S13 126.5(8)
O66 S13 O65 118.5(8)
O66 S13 N39 116.8(8)
O65 S13 N39 108.7(8)
O66 S13 C125 104.6(12)
O65 S13 C125 104.3(11)
N39 S13 C125 101.5(14)
O68 S14 O67 118.6(9)
O68 S14 N39 108.1(8)
O67 S14 N39 115.1(8)
O68 S14 C124 104.1(18)
O67 S14 C124 107.4(13)
N39 S14 C124 101.6(14)
F54 C126 F52 116(2)
F54 C126 F51 105.2(17)
F52 C126 F51 105(2)
F54 C126 S16 110.7(17)
F52 C126 S16 111.5(12)
F51 C126 S16 108.0(13)
F57 C127 F53 103.6(16)
F57 C127 F56 105.7(16)
F53 C127 F56 111.0(16)
F57 C127 S15 113.2(12)
F53 C127 S15 112.6(13)
F56 C127 S15 110.4(11)
S15 N40 S16 127.1(9)
O70 S15 O69 116.7(9)
O70 S15 N40 111.7(8)
O69 S15 N40 117.8(7)
O70 S15 C127 102.3(8)
O69 S15 C127 102.7(8)
N40 S15 C127 102.6(7)
O71 S16 O72 117.1(9)
O71 S16 N40 109.9(8)
O72 S16 N40 115.9(7)
O71 S16 C126 106.9(8)
O72 S16 C126 102.9(10)
N40 S16 C126 102.4(9)
F62 C128 F60 113.2(19)
F62 C128 F61 110.5(19)
F60 C128 F61 101.9(19)
F62 C128 S17 110.1(17)
F60 C128 S17 111.9(16)
F61 C128 S17 108.9(14)
F59 C141 F58 120(4)
F59 C141 F63 106(2)
F58 C141 F63 107(2)
F59 C141 S18 111.9(18)
F58 C141 S18 109.6(16)
F63 C141 S18 102(2)
S18 N41 S17 126.2(11)
O73 S17 O74 121.7(15)
O73 S17 N41 104.6(15)
O74 S17 N41 115.7(10)
O73 S17 C128 101.3(11)
O74 S17 C128 105.6(10)
N41 S17 C128 105.9(11)
O75 S18 O76 119.0(10)
O75 S18 N41 121.2(9)
O76 S18 N41 107.9(10)
O75 S18 C141 102.1(12)
O76 S18 C141 99.6(13)
N41 S18 C141 103.0(10)
F66 C130 F68 108.0(18)
F66 C130 F65 107.3(17)
F68 C130 F65 107.1(16)
F66 C130 S19 111.4(15)
F68 C130 S19 111.3(14)
F65 C130 S19 111.5(13)
F67 C131 F64 107(2)
F67 C131 F69 108.2(19)
F64 C131 F69 109(2)
F67 C131 S20 113.5(17)
F64 C131 S20 109.1(15)
F69 C131 S20 110(2)
S20 N42 S19 125.2(9)
O77 S19 O78 116.0(12)
O77 S19 N42 116.1(10)
O78 S19 N42 110.1(8)
O77 S19 C130 104.9(9)
O78 S19 C130 105.5(11)
N42 S19 C130 102.6(8)
O79 S20 O80 119.2(8)
O79 S20 N42 106.5(7)
O80 S20 N42 117.7(8)
O79 S20 C131 104.3(8)
O80 S20 C131 104.2(10)
N42 S20 C131 102.8(11)
F70 C132 F72 108.5(16)
F70 C132 F71 109.3(19)
F72 C132 F71 111.0(16)
F70 C132 S21 111.5(12)
F72 C132 S21 107.3(16)
F71 C132 S21 109.2(12)
F74 C133 F75 106.5(19)
F74 C133 F73 111.0(18)
F75 C133 F73 110.5(16)
F74 C133 S22 112.4(14)
F75 C133 S22 110.1(14)
F73 C133 S22 106.4(15)
S22 N43 S21 124.2(10)
O82 S21 O83 122.3(9)
O82 S21 N43 108.9(8)
O83 S21 N43 116.3(9)
O82 S21 C132 102.1(8)
O83 S21 C132 102.6(10)
N43 S21 C132 100.9(9)
O81 S22 O84 118.0(12)
O81 S22 N43 117.6(9)
O84 S22 N43 106.9(10)
O81 S22 C133 104.0(11)
O84 S22 C133 102.5(10)
N43 S22 C133 106.1(9)
F80 C134 F78 106.6(15)
F80 C134 F79 107.5(16)
F78 C134 F79 107.6(15)
F80 C134 S23 113.8(13)
F78 C134 S23 112.2(14)
F79 C134 S23 108.9(13)
F77 C135 F81 110.1(13)
F77 C135 F76 109.4(15)
F81 C135 F76 105.3(14)
F77 C135 S24 111.9(12)
F81 C135 S24 109.0(12)
F76 C135 S24 110.9(11)
S24 N44 S23 128.3(8)
O88 S23 O87 117.6(10)
O88 S23 N44 108.6(9)
O87 S23 N44 116.2(8)
O88 S23 C134 104.4(8)
O87 S23 C134 102.7(9)
N44 S23 C134 105.7(8)
O86 S24 O85 120.6(9)
O86 S24 N44 115.7(8)
O85 S24 N44 109.4(7)
O86 S24 C135 102.9(9)
O85 S24 C135 103.3(7)
N44 S24 C135 102.0(7)
F85 C136 F87 120(4)
F85 C136 F86 104(4)
F87 C136 F86 95(3)
F85 C136 S25 113(3)
F87 C136 S25 115(3)
F86 C136 S25 107(4)
F83 C137 F84 109(2)
F83 C137 F82 109(2)
F84 C137 F82 104(2)
F83 C137 S26 113(2)
F84 C137 S26 112.9(15)
F82 C137 S26 108.0(16)
S25 N46 S26 121.9(11)
O90 S25 O89 118.1(11)
O90 S25 N46 115.0(11)
O89 S25 N46 108.7(12)
O90 S25 C136 101(2)
O89 S25 C136 104.1(17)
N46 S25 C136 109.0(19)
O91 S26 O92 118.4(9)
O91 S26 N46 114.8(12)
O92 S26 N46 110.2(11)
O91 S26 C137 106.8(11)
O92 S26 C137 109.8(11)
N46 S26 C137 93.7(10)
F90 C138 F88 115(3)
F90 C138 F89 111(3)
F88 C138 F89 110(3)
F90 C138 S28 101(2)
F88 C138 S28 104(2)
F89 C138 S28 116(3)
F55 C96 F28 112(3)
F55 C96 F41 108(3)
F28 C96 F41 91(2)
F55 C96 S27 121(2)
F28 C96 S27 117(2)
F41 C96 S27 102(2)
S27 N47 S28 124.0(15)
N1 C142 C102 112.0(10)
097 S27 O96 122.2(16)
097 S27 N47 116.9(16)
O96 S27 N47 103.4(16)
097 S27 C96 96.7(16)
O96 S27 C96 105.5(15)
N47 S27 C96 111.5(18)
O93 S28 O94 119.3(18)
O93 S28 N47 114.1(16)
O94 S28 N47 118.3(14)
O93 S28 C138 101.2(17)
O94 S28 C138 103.1(16)
N47 S28 C138 94.4(18)
F20 C139 F19 101(3)
F20 C139 F21 111(4)
F19 C139 F21 123(4)
F20 C139 S29 103(3)
F19 C139 S29 111(3)
F21 C139 S29 106(3)
F24 C140 F22 101(2)
F24 C140 F23 131(3)
F22 C140 F23 109(2)
F24 C140 S30 106.0(19)
F22 C140 S30 109(2)
F23 C140 S30 100.2(18)
S30 N45 S29 119(2)
O99 S29 O101 115.1(19)
O99 S29 N45 115(2)
O101 S29 N45 120.1(16)
O99 S29 C139 101.9(17)
O101 S29 C139 104.2(18)
N45 S29 C139 95.5(19)
O98 S30 O100 105.5(17)
O98 S30 N45 143(2)
O100 S30 N45 98.9(19)
O98 S30 C140 98.8(16)
O100 S30 C140 101.6(17)
N45 S30 C140 103.6(17)

loop_
_geom_bond_atom_site_label_1
_geom_bond_atom_site_label_2
_geom_bond_distance
C1 O6 1.240(15)
C1 O7 1.274(14)
C1 C84 1.500(17)
C1 Er2 2.916(11)
C2 N5 1.48(2)
C2 C107 1.48(3)
C3 N9 1.25(4)
C3 N32 1.30(2)
C4 C34 1.38(3)
C4 N3 1.41(3)
C5 O29 1.22(4)
C5 O26 1.33(4)
C5 C95 1.48(2)
C5 Er5 2.905(16)
C6 C23 1.34(3)
C6 N3 1.42(3)
C7 C92 1.45(4)
C8 C56 1.43(6)
C9 N7 1.311(18)
C9 N14 1.325(17)
C10 N29 1.39(3)
C10 C51 1.40(4)
C11 N8 1.45(2)
C11 C47 1.513(17)
C12 C105 1.26(3)
C12 N6 1.33(3)
C13 C53 1.30(3)
C13 N11 1.50(2)
C14 C43 1.43(3)
C15 C19 1.38(2)
C16 C108 1.45(4)
C17 C68 1.38(2)
C18 N25 1.335(19)
C18 C80 1.35(2)
C19 N29 1.40(3)
C20 C46 1.39(4)
C21 C44 1.38(4)
C21 N27 1.44(3)
C22 C86 1.46(3)
C24 O24 1.236(14)
C24 O8 1.256(15)
C24 C35 1.512(16)
C24 Er1 2.841(11)
C25 C26 1.31(2)
C26 N9 1.53(3)
C27 C45 1.34(2)
C27 N2 1.36(3)
C28 C77 1.32(3)
C28 N12 1.37(3)
C29 N15 1.32(2)
C29 C69 1.37(3)
C30 C88 1.42(4)
C30 N19 1.44(3)
C31 N3 1.26(3)
C31 N4 1.31(3)
C32 N18 1.26(2)
C32 N6 1.32(3)
C33 C41 1.29(4)
C33 N32 1.37(4)
C34 N4 1.43(3)
C35 N25 1.472(17)
C36 C37 1.32(2)
C37 N30 1.45(3)
C38 N8 1.295(19)
C38 N5 1.36(2)
C39 C40 1.34(4)
C39 N12 1.53(3)
C41 N9 1.45(4)
C42 O12 1.235(15)
C42 O36 1.243(15)
C42 C76 1.51(2)
C43 N23 1.506(17)
C44 N19 1.31(3)
C45 N13 1.43(2)
C46 N14 1.47(2)
C47 O10 1.260(16)
C47 O13 1.264(16)
C47 Er1 2.761(12)
C48 N32 1.43(2)
C48 C112 1.46(2)
C49 N27 1.46(2)
C49 C70 1.52(2)
C50 N18 1.450(19)
C50 C94 1.50(2)
C51 N31 1.30(3)
C52 C81 1.33(3)
C52 N8 1.37(2)
C54 O39 1.229(14)
C54 O14 1.281(14)
C54 C58 1.515(16)
C54 Er2 2.833(11)
C55 N11 1.30(2)
C55 N26 1.327(19)
C56 N2 1.61(3)
C57 C72 1.34(2)
C57 N23 1.36(2)
C58 N28 1.427(18)
C59 N7 1.451(15)
C59 C82 1.541(17)
C60 N12 1.31(2)
C60 N24 1.331(19)
C61 O27 1.238(15)
C61 O19 1.241(16)
C61 C99 1.507(19)
C62 O37 1.242(14)
C62 O40 1.260(14)
C62 C79 1.512(15)
C63 C104 1.34(2)
C63 N10 1.391(16)
C64 N16 1.323(18)
C64 N1 1.350(18)
C65 C98 1.34(3)
C65 N28 1.40(2)
C66 O34 1.250(15)
C66 O17 1.284(14)
C66 C100 1.530(16)
C67 N13 1.470(17)
C67 C111 1.489(18)
C68 N6 1.45(4)
C69 N21 1.37(2)
C70 O18 1.218(17)
C70 O4 1.233(17)
C72 N22 1.341(18)
C73 N23 1.308(18)
C73 N22 1.326(18)
C74 N26 1.387(19)
C74 C93 1.40(3)
C75 N25 1.330(18)
C75 N17 1.33(2)
C76 N22 1.512(18)
C77 N24 1.381(19)
C78 C87 1.48(2)
C79 N24 1.491(15)
C80 N17 1.34(2)
C81 N5 1.43(3)
C82 O28 1.234(17)
C82 O32 1.272(17)
C83 N10 1.298(17)
C83 N20 1.356(17)
C84 N26 1.428(18)
C85 O38 1.243(15)
C85 O31 1.266(15)
C85 C91 1.506(18)
C86 N21 1.493(19)
C87 N20 1.455(18)
C89 N21 1.296(19)
C89 N15 1.352(16)
C90 C101 1.31(2)
C90 N7 1.370(16)
C91 N31 1.46(2)
C92 N16 1.49(2)
C93 N11 1.35(3)
C94 O5 1.255(15)
C94 O22 1.256(17)
C94 Er5 2.826(14)
C95 N15 1.43(2)
C97 C103 1.36(2)
C97 N1 1.362(18)
C98 N30 1.40(3)
C99 N4 1.49(2)
C100 N10 1.465(16)
C101 N14 1.356(19)
C102 O33 1.253(15)
C102 O1 1.262(14)
C102 C142 1.531(16)
C103 N16 1.35(2)
C104 N20 1.38(2)
C105 N18 1.37(2)
C106 N27 1.26(2)
C106 N19 1.34(2)
C108 N17 1.47(2)
C109 N29 1.31(2)
C109 N31 1.33(2)
C110 N28 1.34(2)
C110 N30 1.40(3)
C111 O30 1.262(16)
C111 O3 1.278(15)
C111 Er3 2.883(12)
C112 O15 1.239(18)
C112 O35 1.251(16)
C112 Er3 2.992(14)
C113 N2 1.31(3)
C113 N13 1.34(2)
N1 C142 1.447(16)
O1 Er1 2.277(8)
O2 Er2 2.382(8)
O3 Er5 2.366(8)
O3 Er3 2.454(9)
O4 Er3 2.248(10)
O5 Er3 2.349(8)
O5 Er5 2.506(9)
O6 Er2 2.365(8)
O7 Er4 2.323(8)
O7 Er2 2.787(9)
O8 Er1 2.437(8)
O9 Er1 2.436(9)
O10 Er1 2.424(8)
O11 Er1 2.339(9)
O12 Er1 2.321(8)
O13 Er1 2.458(8)
O14 Er1 2.393(7)
O14 Er2 2.553(8)
O15 Er3 2.335(11)
O16 Er3 2.339(10)
O17 Er3 2.354(8)
O18 Er4 2.335(11)
O19 Er4 2.256(9)
O20 Er4 2.421(8)
O21 Er4 2.370(9)
O22 Er5 2.418(9)
O23 Er5 2.360(9)
O24 Er2 2.305(8)
O24 Er1 2.542(8)
O25 Er5 2.373(8)
O26 Er5 2.375(17)
O27 Er2 2.278(8)
O29 Er5 2.83(2)
O30 Er3 2.520(10)
O31 Er3 2.293(8)
O32 Er5 2.290(8)
O34 Er5 2.295(8)
O35 Er4 2.331(9)
O36 Er2 2.377(8)
O37 Er4 2.337(8)
O38 Er4 2.325(8)
O39 Er2 2.443(8)
O40 Er2 2.284(8)
C114 F4 1.21(2)
C114 F5 1.31(2)
C114 F6 1.33(2)
C114 S1 1.79(2)
C115 F3 1.30(2)
C115 F1 1.32(2)
C115 F2 1.37(2)
C115 S2 1.84(2)
N33 S2 1.47(3)
N33 S1 1.57(3)
O41 S1 1.34(2)
O42 S1 1.51(2)
O43 S2 1.51(3)
O44 S2 1.47(3)
C116 F7 1.30(2)
C116 F12 1.30(3)
C116 F9 1.34(3)
C116 S3 1.93(4)
C129 F10 1.26(2)
C129 F11 1.29(2)
C129 F8 1.30(2)
C129 S4 2.01(4)
N34 S3 1.46(3)
N34 S4 1.61(2)
O45 S4 1.41(3)
O46 S4 1.40(2)
O47 S3 1.358(16)
O48 S3 1.455(18)
C117 F17 1.15(3)
C117 F16 1.31(4)
C117 F18 1.62(4)
C117 S5 1.77(2)
C118 F15 1.289(19)
C118 F14 1.318(19)
C118 F13 1.35(2)
C118 S6 1.800(17)
N35 S5 1.541(19)
N35 S6 1.561(18)
O49 S6 1.390(19)
O50 S6 1.478(16)
O51 S5 1.370(14)
O52 S5 1.440(16)
C119 F26 1.24(3)
C119 F25 1.24(3)
C119 F27 1.47(4)
C119 S8 1.85(3)
C71 F37 1.32(2)
C71 F35 1.33(2)
C71 F36 1.38(2)
C71 S7 1.72(2)
N36 S7 1.527(17)
N36 S8 1.600(19)
O53 S7 1.495(16)
O54 S7 1.423(14)
O55 S8 1.421(14)
O56 S8 1.461(17)
C120 F31 1.26(4)
C120 F30 1.33(4)
C120 F29 1.39(4)
C120 S9 1.83(3)
C121 F33 1.22(4)
C121 F34 1.31(5)
C121 F32 1.33(5)
C121 S10 1.82(4)
N37 S9 1.566(17)
N37 S10 1.591(16)
O57 S10 1.399(19)
O58 S9 1.371(14)
O59 S9 1.413(13)
O60 S10 1.31(2)
C122 F43 1.30(2)
C122 F42 1.34(2)
C122 F39 1.33(2)
C122 S12 1.79(2)
C123 F38 1.21(2)
C123 F44 1.36(2)
C123 F40 1.41(2)
C123 S11 1.812(17)
N38 S12 1.580(14)
N38 S11 1.592(14)
O61 S11 1.439(12)
O62 S11 1.429(12)
O63 S12 1.419(13)
O64 S12 1.419(13)
C124 F50 1.29(5)
C124 F49 1.31(4)
C124 F45 1.34(4)
C124 S14 1.84(4)
C125 F46 1.30(3)
C125 F47 1.32(3)
C125 F48 1.34(4)
C125 S13 1.84(3)
N39 S14 1.582(14)
N39 S13 1.587(15)
O65 S13 1.430(13)
O66 S13 1.430(12)
O67 S14 1.429(12)
O68 S14 1.420(15)
C126 F54 1.24(2)
C126 F52 1.26(2)
C126 F51 1.30(3)
C126 S16 1.835(18)
C127 F57 1.29(2)
C127 F53 1.29(2)
C127 F56 1.308(19)
C127 S15 1.824(15)
N40 S15 1.538(13)
N40 S16 1.574(14)
O69 S15 1.437(12)
O70 S15 1.375(14)
O71 S16 1.395(12)
O72 S16 1.432(14)
C128 F62 1.29(3)
C128 F60 1.30(3)
C128 F61 1.37(2)
C128 S17 1.81(2)
C141 F59 1.15(3)
C141 F58 1.21(3)
C141 F63 1.40(4)
C141 S18 1.94(3)
N41 S18 1.562(16)
N41 S17 1.568(17)
O73 S17 1.351(19)
O74 S17 1.383(17)
O75 S18 1.353(12)
O76 S18 1.455(15)
C130 F66 1.27(2)
C130 F68 1.31(2)
C130 F65 1.34(2)
C130 S19 1.82(2)
C131 F67 1.27(3)
C131 F64 1.30(3)
C131 F69 1.33(4)
C131 S20 1.85(2)
N42 S20 1.550(15)
N42 S19 1.582(14)
O77 S19 1.383(17)
O78 S19 1.400(15)
O79 S20 1.413(13)
O80 S20 1.441(14)
C132 F70 1.28(2)
C132 F72 1.30(2)
C132 F71 1.34(3)
C132 S21 1.862(17)
C133 F74 1.27(3)
C133 F75 1.31(2)
C133 F73 1.35(2)
C133 S22 1.832(19)
N43 S22 1.559(15)
N43 S21 1.585(16)
O81 S22 1.425(18)
O82 S21 1.428(14)
O83 S21 1.440(15)
O84 S22 1.438(18)
C134 F80 1.33(2)
C134 F78 1.35(2)
C134 F79 1.36(2)
C134 S23 1.793(17)
C135 F77 1.303(19)
C135 F81 1.317(19)
C135 F76 1.35(2)
C135 S24 1.820(16)
N44 S24 1.546(13)
N44 S23 1.565(12)
O85 S24 1.422(12)
O86 S24 1.411(14)
O87 S23 1.431(15)
O88 S23 1.394(15)
C136 F85 1.24(4)
C136 F87 1.31(5)
C136 F86 1.36(6)
C136 S25 1.77(4)
C137 F83 1.27(3)
C137 F84 1.29(3)
C137 F82 1.33(2)
C137 S26 1.80(2)
N46 S25 1.529(19)
N46 S26 1.605(19)
O89 S25 1.450(18)
O90 S25 1.438(18)
O91 S26 1.390(15)
O92 S26 1.435(15)
C138 F90 1.32(2)
C138 F88 1.33(2)
C138 F89 1.34(2)
C138 S28 1.79(2)
C96 F55 1.21(3)
C96 F28 1.26(3)
C96 F41 1.40(4)
C96 S27 1.82(2)
N47 S27 1.50(3)
N47 S28 1.60(3)
O93 S28 1.427(18)
O94 S28 1.46(2)
O96 S27 1.40(2)
097 S27 1.38(2)
C139 F20 1.30(2)
C139 F19 1.30(2)
C139 F21 1.30(2)
C139 S29 1.79(2)
C140 F24 1.33(2)
C140 F22 1.37(2)
C140 F23 1.37(2)
C140 S30 1.77(2)
N45 S30 1.58(3)
N45 S29 1.59(4)
O98 S30 1.41(3)
O99 S29 1.37(3)
O100 S30 1.51(3)
O101 S29 1.45(3)
